data_7032143
loop_
_publ_author_name
'Hasenaka, Yuki'
'Okamura, Taka-Aki'
'Tatsumi, Miki'
'Inazumi, Naoya'
'Onitsuka, Kiyotaka'

_publ_section_title
;
 Behavior of anionic molybdenum(iv, vi) and tungsten(iv, vi) complexes
 containing bulky hydrophobic dithiolate ligands and intramolecular NHS
 hydrogen bonds in nonpolar solvents.
;
_journal_issue 41
_journal_name_full 'Dalton transactions (Cambridge, England : 2003)'
_journal_page_first 15491
_journal_page_last 15502
_journal_paper_doi 10.1039/c4dt01646g
_journal_volume 43
_journal_year 2014
_chemical_formula_moiety 'C212 H268 Mo N6 O5 S4'
_chemical_formula_sum 'C212 H268 Mo N6 O5 S4'
_chemical_formula_weight 3204.49
_chemical_name_systematic
; 
(NEt4)2[MoO{S2C6H2{NHCOC(C6H4-t-Bu)3}2}2]-8(toluene) 
;
_chemical_properties_physical 'Air-sensitive, Moisture-sensitive, Efflorescent'
_space_group_crystal_system triclinic
_space_group_IT_number 1
_space_group_name_Hall 'P 1'
_space_group_name_H-M_alt 'P 1'
_symmetry_space_group_name_Hall 'P 1'
_symmetry_space_group_name_H-M 'P 1'
_atom_sites_solution_hydrogens geom
_audit_creation_date 2014-08-08
_audit_creation_method SHELXL-2014/6
_cell_angle_alpha 116.758(6)
_cell_angle_beta 91.907(8)
_cell_angle_gamma 99.703(8)
_cell_formula_units_Z 1
_cell_length_a 16.140(4)
_cell_length_b 18.083(4)
_cell_length_c 18.963(4)
_cell_measurement_reflns_used 31314
_cell_measurement_temperature 200
_cell_measurement_theta_max 27.53
_cell_measurement_theta_min 2.99
_cell_volume 4833.6(19)
_computing_cell_refinement 'RAPID AUTO (Rigaku, 2006)'
_computing_data_collection 'RAPID AUTO (Rigaku, 2006)'
_computing_data_reduction 'RAPID AUTO (Rigaku, 2006)'
_computing_molecular_graphics 'CrystalStructure 4.0 (Rigaku, 2010)'
_computing_publication_material 'CrystalStructure 4.0 (Rigaku, 2010)'
_computing_structure_refinement 'SHELXL-2014/6 (Sheldrick, 2014)'
_computing_structure_solution 'SHELXS-97 (Sheldrick, 2008)'
_diffrn_ambient_temperature 200
_diffrn_detector_area_resol_mean 10.000
_diffrn_measured_fraction_theta_full 0.966
_diffrn_measured_fraction_theta_max 0.994
_diffrn_measurement_device_type 'Rigaku R-AXIS RAPID II'
_diffrn_measurement_method \w
_diffrn_radiation_type MoK\a
_diffrn_radiation_wavelength 0.71075
_diffrn_reflns_av_R_equivalents 0.0408
_diffrn_reflns_av_unetI/netI 0.0658
_diffrn_reflns_Laue_measured_fraction_full 0.966
_diffrn_reflns_Laue_measured_fraction_max 0.994
_diffrn_reflns_limit_h_max 19
_diffrn_reflns_limit_h_min -19
_diffrn_reflns_limit_k_max 21
_diffrn_reflns_limit_k_min -21
_diffrn_reflns_limit_l_max 22
_diffrn_reflns_limit_l_min -20
_diffrn_reflns_number 36602
_diffrn_reflns_point_group_measured_fraction_full 0.966
_diffrn_reflns_point_group_measured_fraction_max 0.994
_diffrn_reflns_theta_full 25.242
_diffrn_reflns_theta_max 24.999
_diffrn_reflns_theta_min 2.990
_diffrn_source
;
 MicroMax-007HF microfocus rotating anode X-ray generator
;
_exptl_absorpt_coefficient_mu 0.166
_exptl_absorpt_correction_T_max 0.9836
_exptl_absorpt_correction_T_min 0.9443
_exptl_absorpt_correction_type multi-scan
_exptl_absorpt_process_details 'ABSCOR (Rigaku, 1995)'
_exptl_crystal_colour yellow
_exptl_crystal_density_diffrn 1.101
_exptl_crystal_density_method 'not measured'
_exptl_crystal_description column
_exptl_crystal_F_000 1728
_exptl_crystal_recrystallization_method 'Re-crystallisation from solvent: toluene'
_exptl_crystal_size_max 0.350
_exptl_crystal_size_mid 0.100
_exptl_crystal_size_min 0.100
_refine_diff_density_max 0.815
_refine_diff_density_min -0.486
_refine_diff_density_rms 0.078
_refine_ls_abs_structure_details
;
 Refined as an inversion twin.
;
_refine_ls_abs_structure_Flack 0.49(5)
_refine_ls_extinction_method none
_refine_ls_goodness_of_fit_ref 1.032
_refine_ls_hydrogen_treatment constr
_refine_ls_matrix_type full
_refine_ls_number_parameters 2017
_refine_ls_number_reflns 28442
_refine_ls_number_restraints 1332
_refine_ls_restrained_S_all 6.032
_refine_ls_R_factor_all 0.1227
_refine_ls_R_factor_gt 0.0931
_refine_ls_shift/su_max 0.003
_refine_ls_shift/su_mean 0.000
_refine_ls_structure_factor_coef Fsqd
_refine_ls_weighting_details 'w=1/[\s^2^(Fo^2^)+(0.2000P)^2^] where P=(Fo^2^+2Fc^2^)/3'
_refine_ls_weighting_scheme calc
_refine_ls_wR_factor_gt 0.2515
_refine_ls_wR_factor_ref 0.2819
_reflns_Friedel_coverage 1.000
_reflns_Friedel_fraction_full 0.966
_reflns_Friedel_fraction_max 0.994
_reflns_number_gt 19213
_reflns_number_total 28442
_reflns_threshold_expression 'I > 2\s(I)'
_cod_data_source_file c4dt01646g2.cif
_cod_data_source_block 1-Mo-8(toluene)
_cod_depositor_comments 'Adding full bibliography for 7032142--7032147.cif.'
_cod_original_cell_volume 4833.6(18)
_cod_database_code 7032143
_shelx_space_group_comment
;
The symmetry employed for this shelxl refinement is uniquely defined
by the following loop, which should always be used as a source of
symmetry information in preference to the above space-group names.
They are only intended as comments.
;
_shelx_estimated_absorpt_t_min 0.944
_shelx_estimated_absorpt_t_max 0.984
_shelxl_version_number 2014/6

loop_
_space_group_symop_operation_xyz
'x, y, z'

loop_
_atom_site_label
_atom_site_type_symbol
_atom_site_fract_x
_atom_site_fract_y
_atom_site_fract_z
_atom_site_U_iso_or_equiv
_atom_site_adp_type
_atom_site_occupancy
_atom_site_site_symmetry_order
_atom_site_calc_flag
_atom_site_refinement_flags_posn
_atom_site_refinement_flags_adp
_atom_site_refinement_flags_occupancy
_atom_site_disorder_assembly
_atom_site_disorder_group
Mo1 Mo 0.46254(6) 0.45019(7) 0.51153(6) 0.0584(4) Uani 0.732(3) 1 d D U P A 1
Mo1B Mo 0.54437(19) 0.5613(2) 0.49091(17) 0.0642(13) Uani 0.268(3) 1 d D U P A 2
S1 S 0.5262(2) 0.3860(3) 0.3923(2) 0.0599(10) Uani 0.732(3) 1 d . U P A 1
S2 S 0.6027(2) 0.4824(3) 0.5749(2) 0.0648(10) Uani 0.732(3) 1 d . U P A 1
S3 S 0.4527(3) 0.5853(3) 0.6157(2) 0.0652(12) Uani 0.732(3) 1 d . U P A 1
S4 S 0.3726(2) 0.4847(3) 0.4338(2) 0.0619(10) Uani 0.732(3) 1 d . U P A 1
S1B S 0.5560(9) 0.4280(10) 0.3884(7) 0.080(4) Uani 0.268(3) 1 d . U P A 2
S2B S 0.6339(7) 0.5257(8) 0.5689(6) 0.068(3) Uani 0.268(3) 1 d . U P A 2
S3B S 0.4812(7) 0.6230(8) 0.6109(6) 0.059(3) Uani 0.268(3) 1 d . U P A 2
S4B S 0.4036(8) 0.5258(9) 0.4289(6) 0.073(3) Uani 0.268(3) 1 d . U P A 2
O1 O 0.7413(4) 0.2632(5) 0.2150(4) 0.0762(18) Uani 1 1 d . U . . .
O2 O 0.9065(4) 0.4544(5) 0.6121(4) 0.086(2) Uani 1 1 d . U . . .
O3 O 0.2671(4) 0.7522(4) 0.7852(4) 0.0722(17) Uani 1 1 d . U . . .
O4 O 0.1014(4) 0.5619(5) 0.3895(4) 0.086(2) Uani 1 1 d . U . . .
O5 O 0.4060(5) 0.3755(5) 0.5310(6) 0.070(2) Uani 0.732(3) 1 d D U P A 1
O5B O 0.6067(14) 0.6374(14) 0.4757(14) 0.077(5) Uani 0.268(3) 1 d D U P A 2
N1 N 0.6308(4) 0.2768(4) 0.2874(4) 0.0577(16) Uani 1 1 d . U . . .
H1 H 0.5751 0.2658 0.2835 0.069 Uiso 1 1 calc R U . . .
N2 N 0.7663(4) 0.4494(5) 0.6079(4) 0.0583(17) Uani 1 1 d . U . . .
H2 H 0.7253 0.4629 0.6378 0.070 Uiso 1 1 calc R U . . .
N3 N 0.3772(4) 0.7327(4) 0.7125(4) 0.0611(17) Uani 1 1 d . U . . .
H3 H 0.4329 0.7419 0.7167 0.073 Uiso 1 1 calc R U . . .
N4 N 0.2401(5) 0.5592(4) 0.3943(4) 0.0601(17) Uani 1 1 d . U . . .
H4 H 0.2796 0.5410 0.3637 0.072 Uiso 1 1 calc R U . . .
N5 N 0.1495(6) 0.4107(6) 0.5674(6) 0.102(3) Uani 1 1 d D U . . .
N6 N 0.8573(11) 0.6061(9) 0.4417(11) 0.189(7) Uani 1 1 d D U . . .
C11 C 0.6294(5) 0.3811(6) 0.4228(5) 0.061(2) Uani 1 1 d D U . . .
C12 C 0.6652(5) 0.4236(6) 0.5017(5) 0.065(2) Uani 1 1 d . U . . .
C13 C 0.7415(5) 0.4127(5) 0.5246(5) 0.0525(18) Uani 1 1 d . U . . .
C14 C 0.7865(5) 0.3611(6) 0.4684(6) 0.070(2) Uani 1 1 d . U . . .
H5 H 0.8401 0.3546 0.4845 0.084 Uiso 1 1 calc R U . . .
C15 C 0.7535(5) 0.3190(6) 0.3886(6) 0.068(2) Uani 1 1 d . U . . .
H6 H 0.7846 0.2843 0.3498 0.082 Uiso 1 1 calc R U . . .
C16 C 0.6751(5) 0.3277(5) 0.3657(5) 0.0526(18) Uani 1 1 d D U . . .
C17 C 0.6655(5) 0.2437(5) 0.2186(5) 0.0528(18) Uani 1 1 d . U . . .
C18 C 0.6066(5) 0.1740(5) 0.1464(5) 0.0495(16) Uani 1 1 d . U . . .
C27 C 0.8427(5) 0.4662(5) 0.6469(5) 0.0537(18) Uani 1 1 d . U . . .
C28 C 0.8496(5) 0.4969(5) 0.7380(5) 0.0523(18) Uani 1 1 d . U . . .
C31 C 0.3693(6) 0.6177(6) 0.5818(5) 0.066(2) Uani 1 1 d . U . . .
C32 C 0.3341(6) 0.5748(6) 0.5019(5) 0.065(2) Uani 1 1 d . U . . .
C33 C 0.2658(6) 0.5975(6) 0.4771(5) 0.064(2) Uani 1 1 d . U . . .
C34 C 0.2269(7) 0.6573(7) 0.5326(6) 0.086(3) Uani 1 1 d . U . . .
H7 H 0.1766 0.6695 0.5165 0.103 Uiso 1 1 calc R U . . .
C35 C 0.2620(8) 0.6993(7) 0.6117(6) 0.093(4) Uani 1 1 d . U . . .
H8 H 0.2349 0.7400 0.6496 0.112 Uiso 1 1 calc R U . . .
C36 C 0.3346(5) 0.6837(5) 0.6365(5) 0.061(2) Uani 1 1 d . U . . .
C37 C 0.3426(6) 0.7681(5) 0.7809(5) 0.058(2) Uani 1 1 d . U . . .
C38 C 0.4055(5) 0.8388(5) 0.8573(5) 0.0506(17) Uani 1 1 d . U . . .
C47 C 0.1631(6) 0.5466(6) 0.3557(5) 0.061(2) Uani 1 1 d . U . . .
C48 C 0.1577(5) 0.5141(5) 0.2644(5) 0.0541(18) Uani 1 1 d . U . . .
C51 C 0.2111(10) 0.3803(13) 0.5105(11) 0.221(10) Uani 1 1 d D U . . .
H165 H 0.1907 0.3847 0.4630 0.265 Uiso 1 1 calc R U . . .
H166 H 0.2644 0.4232 0.5346 0.265 Uiso 1 1 calc R U . . .
C52 C 0.2361(11) 0.2990(16) 0.4799(16) 0.50(4) Uani 1 1 d D U . . .
H167 H 0.2781 0.2960 0.4431 0.594 Uiso 1 1 calc R U . . .
H168 H 0.2608 0.2924 0.5242 0.594 Uiso 1 1 calc R U . . .
H169 H 0.1863 0.2535 0.4518 0.594 Uiso 1 1 calc R U . . .
C53 C 0.1484(12) 0.3554(13) 0.6071(13) 0.217(10) Uani 1 1 d D U . . .
H170 H 0.1449 0.2970 0.5644 0.261 Uiso 1 1 calc R U . . .
H171 H 0.2044 0.3726 0.6391 0.261 Uiso 1 1 calc R U . . .
C54 C 0.085(2) 0.3506(15) 0.6584(17) 0.31(2) Uani 1 1 d D U . . .
H172 H 0.0952 0.3111 0.6784 0.370 Uiso 1 1 calc R U . . .
H173 H 0.0884 0.4068 0.7034 0.370 Uiso 1 1 calc R U . . .
H174 H 0.0284 0.3307 0.6281 0.370 Uiso 1 1 calc R U . . .
C55 C 0.1821(16) 0.4944(10) 0.6238(11) 0.271(14) Uani 1 1 d D U . . .
H175 H 0.1954 0.5243 0.5916 0.325 Uiso 1 1 calc R U . . .
H176 H 0.2377 0.4925 0.6460 0.325 Uiso 1 1 calc R U . . .
C56 C 0.1491(13) 0.5544(12) 0.6924(10) 0.34(2) Uani 1 1 d D U . . .
H177 H 0.1905 0.6082 0.7184 0.411 Uiso 1 1 calc R U . . .
H178 H 0.0959 0.5639 0.6748 0.411 Uiso 1 1 calc R U . . .
H179 H 0.1388 0.5316 0.7301 0.411 Uiso 1 1 calc R U . . .
C57 C 0.0691(11) 0.3937(18) 0.5284(13) 0.235(12) Uani 1 1 d D U . . .
H180 H 0.0338 0.4196 0.5712 0.282 Uiso 1 1 calc R U . . .
H181 H 0.0491 0.3318 0.5059 0.282 Uiso 1 1 calc R U . . .
C58 C 0.0426(16) 0.414(4) 0.465(3) 0.40(3) Uani 1 1 d D U . . .
H182 H -0.0187 0.3939 0.4500 0.474 Uiso 1 1 calc R U . . .
H183 H 0.0567 0.4757 0.4853 0.474 Uiso 1 1 calc R U . . .
H184 H 0.0722 0.3868 0.4191 0.474 Uiso 1 1 calc R U . . .
C61 C 0.7921(18) 0.643(2) 0.4899(15) 0.38(2) Uani 1 1 d D U . . .
H185 H 0.7369 0.6057 0.4614 0.453 Uiso 1 1 calc R U . . .
H186 H 0.7925 0.6978 0.4898 0.453 Uiso 1 1 calc R U . . .
C62 C 0.7934(16) 0.659(2) 0.5743(19) 0.54(5) Uani 1 1 d D U . . .
H187 H 0.7448 0.6840 0.5964 0.653 Uiso 1 1 calc R U . . .
H188 H 0.7900 0.6058 0.5767 0.653 Uiso 1 1 calc R U . . .
H189 H 0.8460 0.6986 0.6053 0.653 Uiso 1 1 calc R U . . .
C63 C 0.8238(17) 0.5179(14) 0.3795(14) 0.280(14) Uani 1 1 d D U . . .
H190 H 0.8101 0.4837 0.4078 0.336 Uiso 1 1 calc R U . . .
H191 H 0.8715 0.4983 0.3497 0.336 Uiso 1 1 calc R U . . .
C64 C 0.749(2) 0.493(2) 0.3181(17) 0.38(3) Uani 1 1 d D U . . .
H192 H 0.7379 0.4317 0.2833 0.454 Uiso 1 1 calc R U . . .
H193 H 0.6987 0.5080 0.3449 0.454 Uiso 1 1 calc R U . . .
H194 H 0.7607 0.5227 0.2863 0.454 Uiso 1 1 calc R U . . .
C65 C 0.897(2) 0.6571(16) 0.4042(19) 0.330(18) Uani 1 1 d D U . . .
H195 H 0.9301 0.6215 0.3644 0.396 Uiso 1 1 calc R U . . .
H196 H 0.9383 0.7050 0.4462 0.396 Uiso 1 1 calc R U . . .
C66 C 0.849(4) 0.694(3) 0.364(3) 0.94(9) Uani 1 1 d D U . . .
H199 H 0.8894 0.7254 0.3438 1.131 Uiso 1 1 calc R U . . .
H200 H 0.8097 0.6490 0.3192 1.131 Uiso 1 1 calc R U . . .
H201 H 0.8179 0.7333 0.4018 1.131 Uiso 1 1 calc R U . . .
C67 C 0.9286(15) 0.6050(19) 0.4969(15) 0.296(16) Uani 1 1 d D U . . .
H197 H 0.8977 0.5772 0.5256 0.355 Uiso 1 1 calc R U . . .
H198 H 0.9583 0.5625 0.4595 0.355 Uiso 1 1 calc R U . . .
C68 C 1.0004(18) 0.669(3) 0.560(3) 0.51(5) Uani 1 1 d D U . . .
H202 H 1.0319 0.6405 0.5810 0.615 Uiso 1 1 calc R U . . .
H203 H 1.0386 0.6970 0.5355 0.615 Uiso 1 1 calc R U . . .
H204 H 0.9769 0.7120 0.6029 0.615 Uiso 1 1 calc R U . . .
C111 C 0.5135(5) 0.1602(5) 0.1623(5) 0.0526(18) Uani 1 1 d . U . . .
C112 C 0.4700(5) 0.0854(5) 0.1595(5) 0.0562(19) Uani 1 1 d . U . . .
H9 H 0.4970 0.0386 0.1438 0.067 Uiso 1 1 calc R U . . .
C113 C 0.3882(6) 0.0778(6) 0.1791(6) 0.063(2) Uani 1 1 d . U . . .
H10 H 0.3615 0.0264 0.1783 0.075 Uiso 1 1 calc R U . . .
C114 C 0.3449(6) 0.1408(6) 0.1992(6) 0.064(2) Uani 1 1 d . U . . .
C115 C 0.3866(5) 0.2158(5) 0.1985(5) 0.059(2) Uani 1 1 d . U . . .
H11 H 0.3581 0.2613 0.2110 0.071 Uiso 1 1 calc R U . . .
C116 C 0.4680(5) 0.2232(5) 0.1800(5) 0.058(2) Uani 1 1 d . U . . .
H12 H 0.4942 0.2739 0.1792 0.070 Uiso 1 1 calc R U . . .
C117 C 0.2555(7) 0.1333(8) 0.2249(8) 0.087(3) Uani 1 1 d . U . . .
C118 C 0.2133(9) 0.2079(11) 0.2363(11) 0.127(5) Uani 1 1 d . U . . .
H13 H 0.1570 0.1993 0.2525 0.152 Uiso 1 1 calc R U . . .
H14 H 0.2482 0.2609 0.2775 0.152 Uiso 1 1 calc R U . . .
H15 H 0.2080 0.2109 0.1861 0.152 Uiso 1 1 calc R U . . .
C119 C 0.1976(8) 0.0519(11) 0.1598(12) 0.148(6) Uani 1 1 d . U . . .
H16 H 0.1406 0.0466 0.1757 0.178 Uiso 1 1 calc R U . . .
H17 H 0.1948 0.0549 0.1095 0.178 Uiso 1 1 calc R U . . .
H18 H 0.2207 0.0027 0.1530 0.178 Uiso 1 1 calc R U . . .
C120 C 0.2658(12) 0.1284(15) 0.3047(12) 0.159(6) Uani 1 1 d . U . . .
H19 H 0.2104 0.1235 0.3237 0.190 Uiso 1 1 calc R U . . .
H20 H 0.2894 0.0789 0.2961 0.190 Uiso 1 1 calc R U . . .
H21 H 0.3042 0.1798 0.3446 0.190 Uiso 1 1 calc R U . . .
C121 C 0.6066(5) 0.1938(5) 0.0737(5) 0.0502(17) Uani 1 1 d . U . . .
C122 C 0.5444(5) 0.1473(5) 0.0093(5) 0.0547(19) Uani 1 1 d . U . . .
H22 H 0.4998 0.1075 0.0123 0.066 Uiso 1 1 calc R U . . .
C123 C 0.5447(6) 0.1564(6) -0.0593(6) 0.061(2) Uani 1 1 d . U . . .
H23 H 0.4998 0.1241 -0.1014 0.074 Uiso 1 1 calc R U . . .
C124 C 0.6107(6) 0.2129(6) -0.0678(6) 0.060(2) Uani 1 1 d . U . . .
C125 C 0.6699(6) 0.2599(6) -0.0021(6) 0.065(2) Uani 1 1 d . U . . .
H24 H 0.7144 0.3001 -0.0044 0.079 Uiso 1 1 calc R U . . .
C126 C 0.6691(5) 0.2523(5) 0.0672(6) 0.061(2) Uani 1 1 d . U . . .
H25 H 0.7117 0.2875 0.1108 0.073 Uiso 1 1 calc R U . . .
C127 C 0.6127(7) 0.2182(7) -0.1451(7) 0.078(3) Uani 1 1 d . U . . .
C128 C 0.5351(9) 0.2504(11) -0.1614(9) 0.117(4) Uani 1 1 d . U . . .
H26 H 0.5329 0.3047 -0.1158 0.140 Uiso 1 1 calc R U . . .
H27 H 0.5399 0.2579 -0.2092 0.140 Uiso 1 1 calc R U . . .
H28 H 0.4833 0.2090 -0.1694 0.140 Uiso 1 1 calc R U . . .
C129 C 0.6892(9) 0.2830(11) -0.1430(12) 0.132(5) Uani 1 1 d . U . . .
H29 H 0.6866 0.3395 -0.1012 0.159 Uiso 1 1 calc R U . . .
H30 H 0.7417 0.2676 -0.1320 0.159 Uiso 1 1 calc R U . . .
H31 H 0.6880 0.2833 -0.1946 0.159 Uiso 1 1 calc R U . . .
C130 C 0.6234(15) 0.1354(10) -0.2103(10) 0.162(8) Uani 1 1 d . U . . .
H32 H 0.6247 0.1389 -0.2604 0.194 Uiso 1 1 calc R U . . .
H33 H 0.6766 0.1223 -0.1974 0.194 Uiso 1 1 calc R U . . .
H34 H 0.5759 0.0906 -0.2161 0.194 Uiso 1 1 calc R U . . .
C131 C 0.6426(5) 0.0945(5) 0.1249(5) 0.0506(18) Uani 1 1 d . U . . .
C132 C 0.6590(5) 0.0392(5) 0.0495(5) 0.0521(18) Uani 1 1 d . U . . .
H35 H 0.6480 0.0507 0.0062 0.063 Uiso 1 1 calc R U . . .
C133 C 0.6905(5) -0.0312(5) 0.0358(6) 0.058(2) Uani 1 1 d . U . . .
H36 H 0.6998 -0.0672 -0.0169 0.070 Uiso 1 1 calc R U . . .
C134 C 0.7091(6) -0.0522(6) 0.0946(6) 0.064(2) Uani 1 1 d . U . . .
C135 C 0.6938(6) 0.0038(6) 0.1723(6) 0.071(2) Uani 1 1 d . U . . .
H37 H 0.7049 -0.0078 0.2154 0.086 Uiso 1 1 calc R U . . .
C136 C 0.6631(5) 0.0744(6) 0.1851(6) 0.064(2) Uani 1 1 d . U . . .
H38 H 0.6555 0.1116 0.2380 0.076 Uiso 1 1 calc R U . . .
C137 C 0.7433(6) -0.1299(6) 0.0817(7) 0.080(3) Uani 1 1 d D U . . .
C138 C 0.7473(16) -0.1863(11) -0.0074(11) 0.166(6) Uani 1 1 d . U . . .
H39 H 0.7812 -0.1529 -0.0290 0.199 Uiso 1 1 calc R U . . .
H40 H 0.7733 -0.2338 -0.0137 0.199 Uiso 1 1 calc R U . . .
H41 H 0.6898 -0.2080 -0.0359 0.199 Uiso 1 1 calc R U . . .
C139 C 0.8347(11) -0.1026(12) 0.1224(14) 0.174(7) Uani 1 1 d . U . . .
H42 H 0.8697 -0.0706 0.1000 0.209 Uiso 1 1 calc R U . . .
H43 H 0.8358 -0.0669 0.1797 0.209 Uiso 1 1 calc R U . . .
H44 H 0.8570 -0.1529 0.1135 0.209 Uiso 1 1 calc R U . . .
C140 C 0.6931(15) -0.1774(11) 0.1166(15) 0.204(10) Uani 1 1 d D U . . .
H45 H 0.7163 -0.2272 0.1076 0.245 Uiso 1 1 calc R U . . .
H46 H 0.6952 -0.1412 0.1739 0.245 Uiso 1 1 calc R U . . .
H47 H 0.6342 -0.1955 0.0916 0.245 Uiso 1 1 calc R U . . .
C211 C 0.7629(5) 0.5067(5) 0.7690(5) 0.0505(17) Uani 1 1 d . U . . .
C212 C 0.7210(5) 0.5685(5) 0.7694(5) 0.0519(19) Uani 1 1 d . U . . .
H48 H 0.7472 0.6058 0.7502 0.062 Uiso 1 1 calc R U . . .
C213 C 0.6462(6) 0.5770(5) 0.7954(5) 0.061(2) Uani 1 1 d . U . . .
H49 H 0.6217 0.6210 0.7950 0.073 Uiso 1 1 calc R U . . .
C214 C 0.6011(5) 0.5241(6) 0.8239(5) 0.0558(19) Uani 1 1 d . U . . .
C215 C 0.6443(5) 0.4645(6) 0.8257(6) 0.066(2) Uani 1 1 d . U . . .
H50 H 0.6182 0.4279 0.8457 0.079 Uiso 1 1 calc R U . . .
C216 C 0.7201(5) 0.4555(5) 0.8008(6) 0.060(2) Uani 1 1 d . U . . .
H51 H 0.7461 0.4138 0.8046 0.072 Uiso 1 1 calc R U . . .
C217 C 0.5178(6) 0.5373(6) 0.8551(6) 0.080(3) Uani 1 1 d D U . . .
C218 C 0.4603(8) 0.5501(13) 0.8004(10) 0.161(7) Uani 1 1 d . U . . .
H52 H 0.4927 0.5863 0.7807 0.194 Uiso 1 1 calc R U . . .
H53 H 0.4346 0.4952 0.7554 0.194 Uiso 1 1 calc R U . . .
H54 H 0.4156 0.5772 0.8291 0.194 Uiso 1 1 calc R U . . .
C219 C 0.5288(10) 0.6254(8) 0.9265(8) 0.159(6) Uani 1 1 d D U . . .
H55 H 0.5500 0.6686 0.9100 0.191 Uiso 1 1 calc R U . . .
H56 H 0.4740 0.6337 0.9463 0.191 Uiso 1 1 calc R U . . .
H57 H 0.5693 0.6303 0.9688 0.191 Uiso 1 1 calc R U . . .
C220 C 0.4866(10) 0.4857(12) 0.8936(12) 0.170(7) Uani 1 1 d D U . . .
H58 H 0.5337 0.4849 0.9271 0.204 Uiso 1 1 calc R U . . .
H59 H 0.4432 0.5098 0.9266 0.204 Uiso 1 1 calc R U . . .
H60 H 0.4621 0.4278 0.8529 0.204 Uiso 1 1 calc R U . . .
C221 C 0.9094(5) 0.5852(5) 0.7825(5) 0.0561(19) Uani 1 1 d D U . . .
C222 C 0.9678(8) 0.6196(9) 0.7514(8) 0.129(6) Uani 1 1 d . U . . .
H61 H 0.9765 0.5867 0.6977 0.155 Uiso 1 1 calc R U . . .
C223 C 1.0159(9) 0.7001(9) 0.7936(9) 0.144(7) Uani 1 1 d . U . . .
H62 H 1.0518 0.7221 0.7657 0.173 Uiso 1 1 calc R U . . .
C224 C 1.0152(6) 0.7493(6) 0.8711(7) 0.071(2) Uani 1 1 d . U . . .
C225 C 0.9607(7) 0.7138(6) 0.9051(7) 0.081(3) Uani 1 1 d . U . . .
H63 H 0.9569 0.7457 0.9602 0.097 Uiso 1 1 calc R U . . .
C226 C 0.9097(6) 0.6333(6) 0.8641(6) 0.081(3) Uani 1 1 d D U . . .
H64 H 0.8748 0.6109 0.8922 0.097 Uiso 1 1 calc R U . . .
C227 C 1.0701(6) 0.8372(6) 0.9223(8) 0.084(3) Uani 1 1 d D U . . .
C228 C 1.0221(8) 0.8962(6) 0.9770(12) 0.152(7) Uani 1 1 d D U . . .
H65 H 0.9728 0.8982 0.9468 0.182 Uiso 1 1 calc R U . . .
H66 H 1.0030 0.8770 1.0157 0.182 Uiso 1 1 calc R U . . .
H67 H 1.0584 0.9528 1.0052 0.182 Uiso 1 1 calc R U . . .
C229 C 1.1078(11) 0.8745(10) 0.8645(12) 0.155(6) Uani 1 1 d . U . . .
H68 H 1.1401 0.8357 0.8275 0.187 Uiso 1 1 calc R U . . .
H69 H 1.0611 0.8805 0.8343 0.187 Uiso 1 1 calc R U . . .
H70 H 1.1451 0.9300 0.8965 0.187 Uiso 1 1 calc R U . . .
C230 C 1.1462(7) 0.8303(7) 0.9635(9) 0.099(4) Uani 1 1 d . U . . .
H71 H 1.1757 0.7902 0.9242 0.119 Uiso 1 1 calc R U . . .
H72 H 1.1842 0.8860 0.9914 0.119 Uiso 1 1 calc R U . . .
H73 H 1.1288 0.8102 1.0019 0.119 Uiso 1 1 calc R U . . .
C231 C 0.8849(5) 0.4284(5) 0.7493(5) 0.0540(18) Uani 1 1 d . U . . .
C232 C 0.8465(6) 0.3441(6) 0.7031(6) 0.070(2) Uani 1 1 d . U . . .
H74 H 0.8003 0.3301 0.6639 0.084 Uiso 1 1 calc R U . . .
C233 C 0.8728(6) 0.2801(6) 0.7121(6) 0.071(2) Uani 1 1 d . U . . .
H75 H 0.8444 0.2231 0.6798 0.086 Uiso 1 1 calc R U . . .
C234 C 0.9412(6) 0.2987(7) 0.7684(7) 0.082(3) Uani 1 1 d . U . . .
C235 C 0.9829(7) 0.3853(7) 0.8115(8) 0.109(5) Uani 1 1 d . U . . .
H76 H 1.0326 0.4001 0.8472 0.131 Uiso 1 1 calc R U . . .
C236 C 0.9544(6) 0.4457(6) 0.8033(7) 0.078(3) Uani 1 1 d . U . . .
H77 H 0.9826 0.5029 0.8354 0.093 Uiso 1 1 calc R U . . .
C237 C 0.9716(9) 0.2303(8) 0.7823(9) 0.126(5) Uani 1 1 d D U . . .
C238 C 1.0014(17) 0.2589(14) 0.8681(13) 0.220(9) Uani 1 1 d . U . . .
H78 H 1.0361 0.3163 0.8914 0.265 Uiso 1 1 calc R U . . .
H79 H 0.9523 0.2588 0.8971 0.265 Uiso 1 1 calc R U . . .
H80 H 1.0353 0.2203 0.8719 0.265 Uiso 1 1 calc R U . . .
C239 C 0.9172(15) 0.1449(9) 0.7310(17) 0.225(9) Uani 1 1 d D U . . .
H81 H 0.8596 0.1442 0.7458 0.271 Uiso 1 1 calc R U . . .
H82 H 0.9159 0.1326 0.6751 0.271 Uiso 1 1 calc R U . . .
H83 H 0.9405 0.1020 0.7387 0.271 Uiso 1 1 calc R U . . .
C240 C 1.0565(12) 0.2210(15) 0.7525(16) 0.237(10) Uani 1 1 d D U . . .
H84 H 1.0975 0.2744 0.7827 0.285 Uiso 1 1 calc R U . . .
H85 H 1.0759 0.1760 0.7595 0.285 Uiso 1 1 calc R U . . .
H86 H 1.0513 0.2066 0.6960 0.285 Uiso 1 1 calc R U . . .
C311 C 0.4967(5) 0.8521(5) 0.8381(5) 0.0476(17) Uani 1 1 d . U . . .
C312 C 0.5409(5) 0.9258(5) 0.8403(5) 0.0565(19) Uani 1 1 d . U . . .
H87 H 0.5133 0.9720 0.8533 0.068 Uiso 1 1 calc R U . . .
C313 C 0.6222(6) 0.9342(6) 0.8246(6) 0.065(2) Uani 1 1 d . U . . .
H88 H 0.6498 0.9868 0.8283 0.078 Uiso 1 1 calc R U . . .
C314 C 0.6679(6) 0.8692(6) 0.8031(5) 0.061(2) Uani 1 1 d . U . . .
C315 C 0.6235(5) 0.7965(5) 0.8017(6) 0.060(2) Uani 1 1 d . U . . .
H89 H 0.6507 0.7500 0.7878 0.072 Uiso 1 1 calc R U . . .
C316 C 0.5413(5) 0.7877(5) 0.8194(5) 0.058(2) Uani 1 1 d . U . . .
H90 H 0.5147 0.7364 0.8187 0.070 Uiso 1 1 calc R U . . .
C317 C 0.7557(6) 0.8776(8) 0.7802(7) 0.084(3) Uani 1 1 d . U . . .
C318 C 0.8136(9) 0.9566(13) 0.8448(14) 0.194(10) Uani 1 1 d . U . . .
H91 H 0.7911 1.0065 0.8528 0.233 Uiso 1 1 calc R U . . .
H92 H 0.8164 0.9525 0.8946 0.233 Uiso 1 1 calc R U . . .
H93 H 0.8704 0.9617 0.8287 0.233 Uiso 1 1 calc R U . . .
C319 C 0.7973(9) 0.8072(12) 0.7744(14) 0.165(7) Uani 1 1 d . U . . .
H94 H 0.8543 0.8155 0.7593 0.197 Uiso 1 1 calc R U . . .
H95 H 0.8012 0.8071 0.8261 0.197 Uiso 1 1 calc R U . . .
H96 H 0.7636 0.7529 0.7341 0.197 Uiso 1 1 calc R U . . .
C320 C 0.7513(11) 0.8802(19) 0.7014(12) 0.194(10) Uani 1 1 d . U . . .
H97 H 0.7240 0.9263 0.7058 0.233 Uiso 1 1 calc R U . . .
H98 H 0.8088 0.8896 0.6875 0.233 Uiso 1 1 calc R U . . .
H99 H 0.7183 0.8263 0.6598 0.233 Uiso 1 1 calc R U . . .
C321 C 0.4037(5) 0.8178(5) 0.9261(5) 0.0481(17) Uani 1 1 d . U . . .
C322 C 0.4656(5) 0.8623(5) 0.9911(5) 0.0548(18) Uani 1 1 d . U . . .
H100 H 0.5120 0.9003 0.9881 0.066 Uiso 1 1 calc R U . . .
C323 C 0.4632(6) 0.8545(5) 1.0584(5) 0.0578(19) Uani 1 1 d . U . . .
H101 H 0.5062 0.8888 1.1019 0.069 Uiso 1 1 calc R U . . .
C324 C 0.3986(6) 0.7965(6) 1.0656(6) 0.0587(19) Uani 1 1 d . U . . .
C325 C 0.3392(6) 0.7471(6) 0.9996(6) 0.066(2) Uani 1 1 d . U . . .
H102 H 0.2965 0.7048 1.0010 0.079 Uiso 1 1 calc R U . . .
C326 C 0.3398(5) 0.7571(6) 0.9310(6) 0.061(2) Uani 1 1 d . U . . .
H103 H 0.2970 0.7228 0.8873 0.074 Uiso 1 1 calc R U . . .
C327 C 0.3947(7) 0.7903(6) 1.1442(7) 0.077(3) Uani 1 1 d D U . . .
C328 C 0.4712(9) 0.7644(14) 1.1612(12) 0.154(7) Uani 1 1 d D U . . .
H104 H 0.4742 0.7091 1.1177 0.185 Uiso 1 1 calc R U . . .
H105 H 0.5213 0.8063 1.1663 0.185 Uiso 1 1 calc R U . . .
H106 H 0.4691 0.7606 1.2111 0.185 Uiso 1 1 calc R U . . .
C329 C 0.3165(9) 0.7250(10) 1.1397(9) 0.114(4) Uani 1 1 d . U . . .
H107 H 0.2647 0.7414 1.1283 0.136 Uiso 1 1 calc R U . . .
H108 H 0.3191 0.6689 1.0973 0.136 Uiso 1 1 calc R U . . .
H109 H 0.3161 0.7234 1.1907 0.136 Uiso 1 1 calc R U . . .
C330 C 0.3942(19) 0.8750(10) 1.2128(9) 0.194(9) Uani 1 1 d . U . . .
H110 H 0.3439 0.8949 1.2039 0.232 Uiso 1 1 calc R U . . .
H111 H 0.3930 0.8698 1.2620 0.232 Uiso 1 1 calc R U . . .
H112 H 0.4453 0.9155 1.2172 0.232 Uiso 1 1 calc R U . . .
C331 C 0.3670(5) 0.9187(5) 0.8760(5) 0.0496(18) Uani 1 1 d . U . . .
C332 C 0.3480(5) 0.9385(6) 0.8143(6) 0.064(2) Uani 1 1 d . U . . .
H113 H 0.3577 0.9034 0.7615 0.077 Uiso 1 1 calc R U . . .
C333 C 0.3156(6) 1.0087(6) 0.8313(6) 0.065(2) Uani 1 1 d . U . . .
H114 H 0.3032 1.0215 0.7891 0.078 Uiso 1 1 calc R U . . .
C334 C 0.2997(5) 1.0620(5) 0.9067(6) 0.0580(19) Uani 1 1 d . U . . .
C335 C 0.3183(5) 1.0420(5) 0.9668(5) 0.0551(19) Uani 1 1 d . U . . .
H115 H 0.3091 1.0777 1.0197 0.066 Uiso 1 1 calc R U . . .
C336 C 0.3502(5) 0.9704(5) 0.9508(5) 0.0517(18) Uani 1 1 d . U . . .
H116 H 0.3608 0.9568 0.9927 0.062 Uiso 1 1 calc R U . . .
C337 C 0.2621(6) 1.1400(6) 0.9214(7) 0.075(2) Uani 1 1 d . U . . .
C338 C 0.2532(13) 1.1902(11) 1.0114(11) 0.151(6) Uani 1 1 d D U . . .
H117 H 0.3094 1.2112 1.0424 0.181 Uiso 1 1 calc R U . . .
H118 H 0.2268 1.2381 1.0202 0.181 Uiso 1 1 calc R U . . .
H119 H 0.2179 1.1528 1.0283 0.181 Uiso 1 1 calc R U . . .
C339 C 0.1742(10) 1.1120(11) 0.8813(14) 0.163(7) Uani 1 1 d . U . . .
H120 H 0.1411 1.0746 0.8995 0.196 Uiso 1 1 calc R U . . .
H121 H 0.1488 1.1614 0.8944 0.196 Uiso 1 1 calc R U . . .
H122 H 0.1745 1.0813 0.8236 0.196 Uiso 1 1 calc R U . . .
C340 C 0.3203(13) 1.1973(11) 0.8999(15) 0.166(7) Uani 1 1 d . U . . .
H123 H 0.3766 1.2121 0.9295 0.199 Uiso 1 1 calc R U . . .
H124 H 0.3242 1.1688 0.8427 0.199 Uiso 1 1 calc R U . . .
H125 H 0.2985 1.2489 0.9134 0.199 Uiso 1 1 calc R U . . .
C411 C 0.2441(5) 0.5040(5) 0.2318(5) 0.0473(17) Uani 1 1 d . U . . .
C412 C 0.2848(5) 0.4440(5) 0.2350(5) 0.060(2) Uani 1 1 d . U . . .
H126 H 0.2585 0.4084 0.2560 0.072 Uiso 1 1 calc R U . . .
C413 C 0.3636(6) 0.4346(6) 0.2082(5) 0.060(2) Uani 1 1 d . U . . .
H127 H 0.3896 0.3925 0.2112 0.072 Uiso 1 1 calc R U . . .
C414 C 0.4049(5) 0.4847(5) 0.1774(5) 0.0570(19) Uani 1 1 d . U . . .
C415 C 0.3633(6) 0.5427(6) 0.1726(7) 0.069(3) Uani 1 1 d . U . . .
H128 H 0.3890 0.5774 0.1505 0.083 Uiso 1 1 calc R U . . .
C416 C 0.2845(5) 0.5526(6) 0.1992(6) 0.063(2) Uani 1 1 d . U . . .
H129 H 0.2581 0.5936 0.1948 0.076 Uiso 1 1 calc R U . . .
C417 C 0.4938(6) 0.4764(7) 0.1523(7) 0.083(3) Uani 1 1 d D U . . .
C418 C 0.5515(7) 0.4742(12) 0.2119(10) 0.136(5) Uani 1 1 d D U . . .
H130 H 0.5229 0.4353 0.2305 0.163 Uiso 1 1 calc R U . . .
H131 H 0.6017 0.4549 0.1882 0.163 Uiso 1 1 calc R U . . .
H132 H 0.5686 0.5311 0.2569 0.163 Uiso 1 1 calc R U . . .
C419 C 0.4836(11) 0.3829(11) 0.0787(12) 0.157(6) Uani 1 1 d . U . . .
H133 H 0.4453 0.3773 0.0346 0.189 Uiso 1 1 calc R U . . .
H134 H 0.5391 0.3738 0.0613 0.189 Uiso 1 1 calc R U . . .
H135 H 0.4600 0.3406 0.0956 0.189 Uiso 1 1 calc R U . . .
C420 C 0.5273(10) 0.5321(13) 0.1185(13) 0.161(8) Uani 1 1 d . U . . .
H136 H 0.4837 0.5288 0.0794 0.193 Uiso 1 1 calc R U . . .
H137 H 0.5437 0.5905 0.1611 0.193 Uiso 1 1 calc R U . . .
H138 H 0.5769 0.5142 0.0924 0.193 Uiso 1 1 calc R U . . .
C421 C 0.0983(5) 0.4273(5) 0.2215(5) 0.0568(19) Uani 1 1 d . U . . .
C422 C 0.0472(8) 0.3912(8) 0.2579(7) 0.103(4) Uani 1 1 d . U . . .
H139 H 0.0477 0.4212 0.3139 0.124 Uiso 1 1 calc R U . . .
C423 C -0.0068(9) 0.3106(8) 0.2154(9) 0.119(5) Uani 1 1 d . U . . .
H140 H -0.0446 0.2899 0.2428 0.143 Uiso 1 1 calc R U . . .
C424 C -0.0057(6) 0.2624(6) 0.1365(8) 0.076(3) Uani 1 1 d . U . . .
C425 C 0.0464(7) 0.2995(6) 0.0978(7) 0.079(3) Uani 1 1 d . U . . .
H141 H 0.0467 0.2690 0.0419 0.095 Uiso 1 1 calc R U . . .
C426 C 0.0961(6) 0.3780(5) 0.1391(5) 0.066(2) Uani 1 1 d . U . . .
H142 H 0.1307 0.4005 0.1109 0.079 Uiso 1 1 calc R U . . .
C427 C -0.0616(6) 0.1742(7) 0.0881(9) 0.093(3) Uani 1 1 d . U . . .
C428 C -0.0109(8) 0.1145(7) 0.0288(14) 0.178(9) Uani 1 1 d . U . . .
H143 H 0.0114 0.1383 -0.0057 0.214 Uiso 1 1 calc R U . . .
H144 H 0.0362 0.1081 0.0580 0.214 Uiso 1 1 calc R U . . .
H145 H -0.0480 0.0591 -0.0038 0.214 Uiso 1 1 calc R U . . .
C429 C -0.0945(10) 0.1377(9) 0.1392(12) 0.138(6) Uani 1 1 d . U . . .
H146 H -0.0471 0.1335 0.1700 0.166 Uiso 1 1 calc R U . . .
H147 H -0.1290 0.1741 0.1757 0.166 Uiso 1 1 calc R U . . .
H148 H -0.1294 0.0812 0.1062 0.166 Uiso 1 1 calc R U . . .
C430 C -0.1372(7) 0.1789(7) 0.0429(8) 0.094(3) Uani 1 1 d . U . . .
H149 H -0.1181 0.2030 0.0078 0.112 Uiso 1 1 calc R U . . .
H150 H -0.1716 0.1218 0.0110 0.112 Uiso 1 1 calc R U . . .
H151 H -0.1713 0.2147 0.0805 0.112 Uiso 1 1 calc R U . . .
C431 C 0.1228(5) 0.5828(5) 0.2529(5) 0.0562(19) Uani 1 1 d . U . . .
C432 C 0.1620(5) 0.6685(6) 0.2978(6) 0.067(2) Uani 1 1 d . U . . .
H152 H 0.2080 0.6840 0.3376 0.081 Uiso 1 1 calc R U . . .
C433 C 0.1359(7) 0.7292(7) 0.2856(7) 0.085(3) Uani 1 1 d . U . . .
H153 H 0.1670 0.7857 0.3153 0.102 Uiso 1 1 calc R U . . .
C434 C 0.0665(7) 0.7147(7) 0.2324(7) 0.081(3) Uani 1 1 d . U . . .
C435 C 0.0251(6) 0.6314(7) 0.1916(7) 0.084(3) Uani 1 1 d . U . . .
H154 H -0.0236 0.6172 0.1548 0.101 Uiso 1 1 calc R U . . .
C436 C 0.0520(6) 0.5657(6) 0.2020(6) 0.070(2) Uani 1 1 d . U . . .
H155 H 0.0205 0.5093 0.1734 0.085 Uiso 1 1 calc R U . . .
C437 C 0.0351(9) 0.7837(8) 0.2217(9) 0.105(4) Uani 1 1 d . U . . .
C438 C 0.021(2) 0.7613(13) 0.1386(13) 0.250(12) Uani 1 1 d . U . . .
H156 H 0.0708 0.7433 0.1132 0.299 Uiso 1 1 calc R U . . .
H157 H -0.0287 0.7148 0.1131 0.299 Uiso 1 1 calc R U . . .
H158 H 0.0108 0.8104 0.1329 0.299 Uiso 1 1 calc R U . . .
C439 C -0.028(2) 0.810(2) 0.265(2) 0.270(13) Uani 1 1 d . U . . .
H159 H -0.0117 0.8234 0.3202 0.324 Uiso 1 1 calc R U . . .
H160 H -0.0397 0.8604 0.2629 0.324 Uiso 1 1 calc R U . . .
H161 H -0.0792 0.7649 0.2430 0.324 Uiso 1 1 calc R U . . .
C440 C 0.1035(16) 0.8597(12) 0.2490(18) 0.258(12) Uani 1 1 d . U . . .
H162 H 0.1518 0.8446 0.2194 0.309 Uiso 1 1 calc R U . . .
H163 H 0.0827 0.9028 0.2396 0.309 Uiso 1 1 calc R U . . .
H164 H 0.1212 0.8821 0.3060 0.309 Uiso 1 1 calc R U . . .
C511 C 0.5780(12) 0.1971(14) 0.5239(9) 0.197(8) Uani 1 1 d DG U . . .
C512 C 0.5399(10) 0.2180(10) 0.4704(12) 0.177(7) Uani 1 1 d G U . . .
H205 H 0.5256 0.2720 0.4888 0.212 Uiso 1 1 calc R U . . .
C513 C 0.5228(11) 0.1600(15) 0.3901(11) 0.205(8) Uani 1 1 d G U . . .
H206 H 0.4968 0.1743 0.3536 0.246 Uiso 1 1 calc R U . . .
C514 C 0.5438(14) 0.0811(13) 0.3632(11) 0.258(12) Uani 1 1 d G U . . .
H207 H 0.5321 0.0414 0.3083 0.310 Uiso 1 1 calc R U . . .
C515 C 0.5819(15) 0.0601(12) 0.4167(17) 0.293(14) Uani 1 1 d G U . . .
H208 H 0.5962 0.0061 0.3983 0.351 Uiso 1 1 calc R U . . .
C516 C 0.5990(14) 0.1181(17) 0.4970(16) 0.285(14) Uani 1 1 d G U . . .
H209 H 0.6250 0.1038 0.5335 0.343 Uiso 1 1 calc R U . . .
C517 C 0.5947(15) 0.2696(17) 0.6110(13) 0.243(12) Uani 1 1 d D U . . .
H210 H 0.5923 0.3234 0.6110 0.292 Uiso 1 1 calc R U . . .
H211 H 0.6509 0.2731 0.6351 0.292 Uiso 1 1 calc R U . . .
H212 H 0.5515 0.2578 0.6417 0.292 Uiso 1 1 calc R U . . .
C521 C 0.2070(6) 0.4713(5) 0.9502(6) 0.114(4) Uani 1 1 d DG U . . .
C522 C 0.1529(6) 0.5099(7) 1.0047(5) 0.115(4) Uani 1 1 d G U . . .
H213 H 0.1417 0.4943 1.0456 0.138 Uiso 1 1 calc R U . . .
C523 C 0.1154(6) 0.5713(6) 0.9995(6) 0.139(5) Uani 1 1 d G U . . .
H214 H 0.0784 0.5976 1.0367 0.166 Uiso 1 1 calc R U . . .
C524 C 0.1319(7) 0.5941(6) 0.9396(7) 0.128(5) Uani 1 1 d G U . . .
H215 H 0.1062 0.6360 0.9360 0.154 Uiso 1 1 calc R U . . .
C525 C 0.1859(7) 0.5555(7) 0.8851(6) 0.148(5) Uani 1 1 d G U . . .
H216 H 0.1972 0.5711 0.8442 0.177 Uiso 1 1 calc R U . . .
C526 C 0.2235(6) 0.4941(7) 0.8904(5) 0.111(4) Uani 1 1 d G U . . .
H217 H 0.2604 0.4678 0.8531 0.134 Uiso 1 1 calc R U . . .
C527 C 0.2455(12) 0.4096(11) 0.9599(14) 0.154(7) Uani 1 1 d D U . . .
H218 H 0.2956 0.4386 0.9998 0.185 Uiso 1 1 calc R U . . .
H219 H 0.2624 0.3717 0.9090 0.185 Uiso 1 1 calc R U . . .
H220 H 0.2048 0.3766 0.9775 0.185 Uiso 1 1 calc R U . . .
C531 C 0.7977(6) 0.5357(5) 0.0524(6) 0.104(3) Uani 1 1 d DG U . . .
C532 C 0.8528(6) 0.4948(7) 0.0004(5) 0.123(4) Uani 1 1 d G U . . .
H221 H 0.8649 0.5070 -0.0424 0.147 Uiso 1 1 calc R U . . .
C533 C 0.8901(6) 0.4360(6) 0.0109(7) 0.144(5) Uani 1 1 d G U . . .
H222 H 0.9277 0.4081 -0.0246 0.173 Uiso 1 1 calc R U . . .
C534 C 0.8723(7) 0.4181(6) 0.0735(8) 0.148(6) Uani 1 1 d G U . . .
H223 H 0.8978 0.3780 0.0807 0.178 Uiso 1 1 calc R U . . .
C535 C 0.8173(7) 0.4590(7) 0.1255(7) 0.136(5) Uani 1 1 d G U . . .
H224 H 0.8052 0.4468 0.1683 0.163 Uiso 1 1 calc R U . . .
C536 C 0.7800(6) 0.5178(7) 0.1150(6) 0.118(4) Uani 1 1 d G U . . .
H225 H 0.7423 0.5458 0.1505 0.141 Uiso 1 1 calc R U . . .
C537 C 0.7542(13) 0.5971(11) 0.0418(14) 0.162(7) Uani 1 1 d D U . . .
H226 H 0.7406 0.5789 -0.0151 0.194 Uiso 1 1 calc R U . . .
H227 H 0.7915 0.6533 0.0669 0.194 Uiso 1 1 calc R U . . .
H228 H 0.7018 0.5996 0.0667 0.194 Uiso 1 1 calc R U . . .
C541 C 0.9842(13) 0.1234(12) 0.4647(13) 0.236(10) Uani 1 1 d DG U . . .
C542 C 0.9087(15) 0.1511(12) 0.4827(12) 0.250(11) Uani 1 1 d DG U . . .
H229 H 0.8940 0.1705 0.5352 0.300 Uiso 1 1 calc R U . . .
C543 C 0.8547(11) 0.1505(12) 0.4236(17) 0.255(11) Uani 1 1 d G U . . .
H230 H 0.8031 0.1695 0.4359 0.306 Uiso 1 1 calc R U . . .
C544 C 0.8762(14) 0.1221(12) 0.3467(14) 0.219(9) Uani 1 1 d G U . . .
H231 H 0.8393 0.1217 0.3064 0.262 Uiso 1 1 calc R U . . .
C545 C 0.9517(17) 0.0944(12) 0.3288(11) 0.248(11) Uani 1 1 d G U . . .
H232 H 0.9664 0.0750 0.2762 0.297 Uiso 1 1 calc R U . . .
C546 C 1.0057(11) 0.0950(11) 0.3878(15) 0.228(10) Uani 1 1 d DG U . . .
H233 H 1.0573 0.0760 0.3755 0.273 Uiso 1 1 calc R U . . .
C547 C 1.0454(18) 0.135(2) 0.529(2) 0.40(2) Uani 1 1 d D U . . .
H234 H 1.0949 0.1120 0.5072 0.483 Uiso 1 1 calc R U . . .
H235 H 1.0632 0.1950 0.5666 0.483 Uiso 1 1 calc R U . . .
H236 H 1.0191 0.1044 0.5573 0.483 Uiso 1 1 calc R U . . .
C551 C 0.1353(11) 0.8774(12) 0.5803(13) 0.234(10) Uani 1 1 d DG U . . .
C552 C 0.1139(14) 0.9011(13) 0.6568(12) 0.243(11) Uani 1 1 d DG U . . .
H237 H 0.1531 0.9039 0.6968 0.291 Uiso 1 1 calc R U . . .
C553 C 0.0350(15) 0.9206(13) 0.6747(11) 0.241(11) Uani 1 1 d G U . . .
H238 H 0.0204 0.9368 0.7270 0.289 Uiso 1 1 calc R U . . .
C554 C -0.0224(11) 0.9165(12) 0.6161(14) 0.228(10) Uani 1 1 d G U . . .
H239 H -0.0763 0.9299 0.6284 0.274 Uiso 1 1 calc R U . . .
C555 C -0.0009(11) 0.8929(12) 0.5396(12) 0.207(8) Uani 1 1 d G U . . .
H240 H -0.0402 0.8901 0.4996 0.248 Uiso 1 1 calc R U . . .
C556 C 0.0779(13) 0.8733(12) 0.5217(10) 0.239(11) Uani 1 1 d DG U . . .
H241 H 0.0926 0.8572 0.4694 0.287 Uiso 1 1 calc R U . . .
C557 C 0.2232(17) 0.860(3) 0.560(2) 0.332(19) Uani 1 1 d D U . . .
H242 H 0.2265 0.8440 0.5034 0.398 Uiso 1 1 calc R U . . .
H243 H 0.2664 0.9105 0.5927 0.398 Uiso 1 1 calc R U . . .
H244 H 0.2329 0.8131 0.5700 0.398 Uiso 1 1 calc R U . . .
C561 C 0.302(2) 0.097(2) 0.520(2) 0.46(2) Uani 1 1 d DG U . . .
C562 C 0.3704(16) 0.163(3) 0.564(3) 0.47(2) Uani 1 1 d DG U . . .
H245 H 0.4205 0.1683 0.5399 0.564 Uiso 1 1 calc R U . . .
C563 C 0.366(3) 0.221(2) 0.642(3) 0.50(2) Uani 1 1 d G U . . .
H246 H 0.4124 0.2660 0.6712 0.595 Uiso 1 1 calc R U . . .
C564 C 0.292(3) 0.213(3) 0.676(2) 0.43(2) Uani 1 1 d G U . . .
H247 H 0.2889 0.2528 0.7295 0.519 Uiso 1 1 calc R U . . .
C565 C 0.224(3) 0.147(3) 0.633(3) 0.45(2) Uani 1 1 d G U . . .
H248 H 0.1735 0.1419 0.6565 0.535 Uiso 1 1 calc R U . . .
C566 C 0.228(2) 0.089(3) 0.555(3) 0.44(2) Uani 1 1 d DG U . . .
H249 H 0.1816 0.0442 0.5252 0.532 Uiso 1 1 calc R U . . .
C567 C 0.305(4) 0.037(4) 0.435(3) 0.46(3) Uani 1 1 d D U . . .
H250 H 0.2521 -0.0054 0.4138 0.554 Uiso 1 1 calc R U . . .
H251 H 0.3134 0.0681 0.4042 0.554 Uiso 1 1 calc R U . . .
H252 H 0.3526 0.0083 0.4318 0.554 Uiso 1 1 calc R U . . .
C571 C 0.4555(16) 0.8301(18) 0.5450(15) 0.310(15) Uani 1 1 d DG U . . .
C572 C 0.4578(15) 0.7480(16) 0.4891(19) 0.295(12) Uani 1 1 d DG U . . .
H253 H 0.4772 0.7108 0.5055 0.354 Uiso 1 1 calc R U . . .
C573 C 0.4318(17) 0.7205(17) 0.4091(17) 0.313(14) Uani 1 1 d G U . . .
H254 H 0.4334 0.6644 0.3709 0.375 Uiso 1 1 calc R U . . .
C574 C 0.4033(17) 0.775(3) 0.3851(16) 0.354(18) Uani 1 1 d G U . . .
H255 H 0.3855 0.7561 0.3304 0.425 Uiso 1 1 calc R U . . .
C575 C 0.4010(18) 0.857(2) 0.441(2) 0.362(18) Uani 1 1 d G U . . .
H256 H 0.3816 0.8942 0.4246 0.435 Uiso 1 1 calc R U . . .
C576 C 0.427(2) 0.8846(16) 0.521(2) 0.380(18) Uani 1 1 d DG U . . .
H257 H 0.4255 0.9406 0.5592 0.456 Uiso 1 1 calc R U . . .
C577 C 0.505(2) 0.865(3) 0.6224(16) 0.351(19) Uani 1 1 d D U . . .
H258 H 0.4672 0.8770 0.6637 0.421 Uiso 1 1 calc R U . . .
H259 H 0.5440 0.9178 0.6325 0.421 Uiso 1 1 calc R U . . .
H260 H 0.5378 0.8244 0.6230 0.421 Uiso 1 1 calc R U . . .
C581 C 0.7561(17) 0.9169(17) 0.4750(15) 0.338(17) Uani 1 1 d DG U . . .
C582 C 0.7868(14) 0.9193(16) 0.4083(19) 0.263(12) Uani 1 1 d DG U . . .
H261 H 0.8277 0.9667 0.4142 0.316 Uiso 1 1 calc R U . . .
C583 C 0.7577(17) 0.852(2) 0.3330(16) 0.290(14) Uani 1 1 d G U . . .
H262 H 0.7787 0.8541 0.2874 0.348 Uiso 1 1 calc R U . . .
C584 C 0.6978(18) 0.7830(17) 0.3244(16) 0.313(16) Uani 1 1 d G U . . .
H263 H 0.6778 0.7372 0.2729 0.376 Uiso 1 1 calc R U . . .
C585 C 0.6670(15) 0.7805(17) 0.391(2) 0.322(16) Uani 1 1 d G U . . .
H264 H 0.6261 0.7331 0.3852 0.387 Uiso 1 1 calc R U . . .
C586 C 0.6962(18) 0.847(2) 0.4664(17) 0.334(17) Uani 1 1 d DG U . . .
H265 H 0.6752 0.8458 0.5119 0.401 Uiso 1 1 calc R U . . .
C587 C 0.789(3) 0.985(3) 0.554(2) 0.41(2) Uani 1 1 d D U . . .
H266 H 0.7607 0.9738 0.5938 0.496 Uiso 1 1 calc R U . . .
H267 H 0.8500 0.9899 0.5634 0.496 Uiso 1 1 calc R U . . .
H268 H 0.7781 1.0386 0.5573 0.496 Uiso 1 1 calc R U . . .

loop_
_atom_site_aniso_label
_atom_site_aniso_U_11
_atom_site_aniso_U_22
_atom_site_aniso_U_33
_atom_site_aniso_U_23
_atom_site_aniso_U_13
_atom_site_aniso_U_12
Mo1 0.0575(6) 0.0699(7) 0.0449(6) 0.0162(5) 0.0082(4) 0.0357(5)
Mo1B 0.072(2) 0.082(2) 0.0383(18) 0.0165(15) 0.0076(13) 0.0474(17)
S1 0.060(2) 0.073(3) 0.0381(17) 0.0104(19) 0.0057(14) 0.038(2)
S2 0.063(2) 0.085(3) 0.0393(17) 0.0144(19) 0.0050(15) 0.040(2)
S3 0.063(2) 0.079(3) 0.0395(18) 0.008(2) 0.0006(17) 0.037(2)
S4 0.064(2) 0.073(3) 0.0394(18) 0.0108(18) 0.0041(16) 0.0372(19)
S1B 0.093(9) 0.099(8) 0.039(5) 0.012(6) -0.003(5) 0.059(7)
S2B 0.075(7) 0.084(7) 0.035(4) 0.010(5) 0.000(4) 0.047(6)
S3B 0.060(6) 0.072(7) 0.031(4) 0.005(5) 0.003(4) 0.033(5)
S4B 0.081(6) 0.100(9) 0.029(4) 0.009(6) 0.011(4) 0.057(6)
O1 0.053(3) 0.097(5) 0.049(4) 0.010(3) 0.009(3) 0.010(3)
O2 0.056(3) 0.125(6) 0.045(4) 0.013(4) 0.006(3) 0.016(4)
O3 0.059(3) 0.075(4) 0.055(4) 0.009(3) -0.002(3) 0.006(3)
O4 0.061(4) 0.115(6) 0.057(4) 0.018(4) 0.006(3) 0.019(4)
O5 0.071(5) 0.072(5) 0.084(6) 0.047(5) 0.022(4) 0.026(4)
O5B 0.087(11) 0.100(11) 0.058(13) 0.032(10) 0.035(9) 0.062(9)
N1 0.056(4) 0.055(4) 0.045(4) 0.004(3) 0.004(3) 0.023(3)
N2 0.050(3) 0.073(5) 0.044(4) 0.018(4) 0.004(3) 0.022(3)
N3 0.057(4) 0.064(4) 0.047(4) 0.011(3) -0.001(3) 0.021(3)
N4 0.070(4) 0.064(4) 0.044(4) 0.016(3) 0.001(3) 0.036(4)
N5 0.085(5) 0.112(7) 0.113(8) 0.055(6) 0.036(5) 0.020(5)
N6 0.172(14) 0.122(9) 0.29(2) 0.113(12) 0.031(11) 0.029(9)
C11 0.062(4) 0.066(5) 0.046(4) 0.009(4) 0.005(3) 0.036(4)
C12 0.062(4) 0.087(6) 0.045(4) 0.020(4) 0.011(3) 0.046(4)
C13 0.056(4) 0.054(4) 0.040(4) 0.013(4) 0.002(3) 0.017(3)
C14 0.051(4) 0.080(6) 0.064(5) 0.015(5) 0.002(4) 0.030(4)
C15 0.059(4) 0.067(5) 0.057(5) 0.003(4) 0.005(4) 0.034(4)
C16 0.052(4) 0.059(5) 0.041(4) 0.014(4) 0.008(3) 0.022(4)
C17 0.062(4) 0.052(4) 0.040(4) 0.013(3) 0.012(3) 0.026(4)
C18 0.053(4) 0.049(4) 0.043(4) 0.015(3) 0.007(3) 0.019(3)
C27 0.046(4) 0.060(5) 0.048(4) 0.018(4) 0.002(3) 0.015(4)
C28 0.043(4) 0.059(4) 0.043(4) 0.013(4) -0.001(3) 0.012(3)
C31 0.071(5) 0.083(6) 0.039(4) 0.014(4) 0.005(4) 0.046(5)
C32 0.074(5) 0.072(5) 0.040(4) 0.009(4) 0.005(4) 0.041(4)
C33 0.072(5) 0.074(6) 0.046(4) 0.019(4) 0.004(4) 0.039(5)
C34 0.106(7) 0.086(7) 0.047(5) 0.001(5) -0.012(5) 0.065(6)
C35 0.118(8) 0.097(8) 0.049(5) 0.004(5) -0.006(5) 0.072(7)
C36 0.065(5) 0.050(4) 0.051(5) 0.005(4) -0.004(4) 0.027(4)
C37 0.060(5) 0.048(4) 0.044(4) 0.001(4) -0.003(4) 0.015(4)
C38 0.054(4) 0.043(4) 0.044(4) 0.009(3) 0.002(3) 0.014(3)
C47 0.067(5) 0.064(5) 0.046(4) 0.017(4) 0.007(4) 0.027(4)
C48 0.063(4) 0.056(4) 0.042(4) 0.021(4) 0.001(3) 0.014(4)
C51 0.168(15) 0.27(2) 0.30(3) 0.159(18) 0.154(19) 0.119(17)
C52 0.62(8) 0.33(4) 0.44(7) 0.01(4) 0.24(6) 0.30(5)
C53 0.23(2) 0.22(2) 0.27(3) 0.18(2) 0.059(18) 0.039(19)
C54 0.36(4) 0.37(5) 0.35(5) 0.28(4) 0.15(3) 0.09(4)
C55 0.39(3) 0.158(13) 0.19(2) 0.043(12) 0.050(19) -0.050(19)
C56 0.70(8) 0.18(2) 0.16(2) 0.068(16) 0.10(3) 0.10(3)
C57 0.156(13) 0.35(3) 0.17(2) 0.078(19) 0.013(12) 0.116(18)
C58 0.16(2) 0.82(9) 0.39(5) 0.42(6) 0.07(2) 0.18(4)
C61 0.31(4) 0.49(5) 0.47(4) 0.28(3) 0.17(3) 0.25(4)
C62 0.34(5) 0.82(11) 0.28(4) 0.03(6) 0.04(4) 0.30(7)
C63 0.44(4) 0.200(14) 0.21(2) 0.159(14) -0.068(19) -0.077(19)
C64 0.50(6) 0.36(4) 0.27(4) 0.23(4) -0.13(4) -0.14(4)
C65 0.42(4) 0.18(2) 0.35(4) 0.13(2) 0.05(3) -0.08(2)
C66 1.28(15) 1.08(13) 1.00(12) 0.93(10) 0.12(9) 0.26(10)
C67 0.27(3) 0.33(4) 0.21(3) 0.03(2) 0.005(17) 0.14(2)
C68 0.70(9) 0.33(5) 0.42(7) 0.15(5) -0.30(6) 0.02(5)
C111 0.063(4) 0.048(4) 0.038(4) 0.011(4) 0.007(4) 0.015(3)
C112 0.063(4) 0.051(4) 0.056(5) 0.023(4) 0.007(4) 0.017(4)
C113 0.068(5) 0.058(5) 0.059(6) 0.026(5) 0.008(4) 0.006(4)
C114 0.057(4) 0.068(5) 0.061(6) 0.024(5) 0.012(4) 0.013(4)
C115 0.059(4) 0.050(4) 0.055(5) 0.013(4) 0.004(4) 0.017(4)
C116 0.056(4) 0.050(4) 0.065(6) 0.022(4) 0.003(4) 0.016(4)
C117 0.074(6) 0.090(7) 0.108(8) 0.053(6) 0.032(6) 0.023(5)
C118 0.087(8) 0.150(11) 0.157(14) 0.070(10) 0.044(9) 0.060(8)
C119 0.070(7) 0.141(10) 0.181(14) 0.036(10) 0.036(8) -0.003(7)
C120 0.152(13) 0.234(19) 0.143(11) 0.116(13) 0.091(10) 0.075(12)
C121 0.052(4) 0.051(4) 0.046(4) 0.018(4) 0.008(3) 0.020(3)
C122 0.064(5) 0.041(4) 0.049(5) 0.014(4) 0.001(4) 0.008(4)
C123 0.068(5) 0.053(5) 0.054(5) 0.017(4) -0.005(4) 0.012(4)
C124 0.066(5) 0.057(5) 0.069(5) 0.034(4) 0.018(4) 0.026(4)
C125 0.061(5) 0.063(5) 0.079(6) 0.040(5) 0.015(4) 0.009(4)
C126 0.056(4) 0.053(5) 0.065(5) 0.021(4) 0.000(4) 0.011(4)
C127 0.102(7) 0.072(6) 0.070(6) 0.040(5) 0.025(5) 0.021(5)
C128 0.130(9) 0.148(11) 0.111(11) 0.093(10) 0.007(8) 0.030(8)
C129 0.110(8) 0.154(12) 0.180(16) 0.123(12) 0.027(10) 0.008(9)
C130 0.30(2) 0.107(9) 0.096(10) 0.052(8) 0.094(14) 0.071(11)
C131 0.055(4) 0.048(4) 0.043(4) 0.014(4) 0.003(4) 0.019(4)
C132 0.051(4) 0.052(4) 0.046(4) 0.013(4) 0.007(3) 0.019(3)
C133 0.053(4) 0.053(4) 0.064(5) 0.019(4) 0.014(4) 0.020(4)
C134 0.066(5) 0.059(5) 0.064(5) 0.022(4) 0.006(4) 0.029(4)
C135 0.082(6) 0.078(6) 0.064(5) 0.032(5) 0.011(5) 0.042(5)
C136 0.078(6) 0.061(5) 0.049(5) 0.020(4) 0.003(4) 0.027(4)
C137 0.079(6) 0.062(5) 0.105(8) 0.037(5) 0.022(5) 0.038(5)
C138 0.273(18) 0.105(9) 0.132(9) 0.037(7) 0.028(10) 0.126(11)
C139 0.145(9) 0.146(12) 0.224(16) 0.058(11) -0.014(10) 0.099(9)
C140 0.296(19) 0.113(11) 0.30(2) 0.138(14) 0.188(19) 0.127(12)
C211 0.055(4) 0.056(5) 0.036(4) 0.016(4) 0.002(3) 0.016(3)
C212 0.055(4) 0.051(4) 0.060(5) 0.032(4) 0.013(4) 0.018(4)
C213 0.081(5) 0.049(4) 0.059(6) 0.025(4) 0.017(4) 0.029(4)
C214 0.053(4) 0.063(5) 0.059(5) 0.032(4) 0.011(4) 0.022(4)
C215 0.060(5) 0.074(6) 0.093(7) 0.060(6) 0.024(5) 0.023(4)
C216 0.057(4) 0.064(5) 0.076(6) 0.045(5) 0.010(4) 0.024(4)
C217 0.070(5) 0.098(7) 0.096(8) 0.059(6) 0.029(5) 0.036(5)
C218 0.104(9) 0.30(2) 0.181(13) 0.176(14) 0.063(9) 0.112(12)
C219 0.176(15) 0.194(12) 0.125(10) 0.061(9) 0.093(10) 0.109(12)
C220 0.125(11) 0.282(17) 0.26(2) 0.223(17) 0.120(13) 0.122(12)
C221 0.052(4) 0.057(4) 0.051(5) 0.019(4) 0.001(4) 0.010(4)
C222 0.111(9) 0.107(9) 0.084(8) -0.011(7) 0.049(7) -0.040(7)
C223 0.124(11) 0.115(10) 0.113(9) 0.006(8) 0.059(9) -0.048(9)
C224 0.049(5) 0.058(5) 0.094(7) 0.024(5) -0.005(4) 0.011(4)
C225 0.083(7) 0.065(6) 0.063(6) 0.008(5) -0.006(5) 0.003(5)
C226 0.095(7) 0.070(6) 0.059(6) 0.022(5) 0.008(5) -0.009(5)
C227 0.057(5) 0.054(5) 0.123(9) 0.027(5) -0.003(5) 0.010(4)
C228 0.081(8) 0.054(6) 0.244(18) 0.003(8) 0.015(9) 0.016(6)
C229 0.132(12) 0.134(13) 0.223(18) 0.121(14) -0.024(11) -0.020(10)
C230 0.077(6) 0.067(6) 0.116(10) 0.015(6) -0.021(6) 0.004(5)
C231 0.043(4) 0.057(4) 0.050(5) 0.017(4) -0.002(3) 0.007(3)
C232 0.061(5) 0.063(5) 0.070(7) 0.016(5) -0.007(4) 0.020(4)
C233 0.078(6) 0.056(5) 0.072(6) 0.020(5) -0.001(4) 0.023(4)
C234 0.075(6) 0.079(5) 0.092(8) 0.030(6) 0.001(5) 0.048(5)
C235 0.087(7) 0.086(6) 0.132(12) 0.031(7) -0.048(7) 0.032(6)
C236 0.062(5) 0.069(5) 0.088(8) 0.022(5) -0.013(5) 0.021(4)
C237 0.157(11) 0.102(7) 0.129(10) 0.041(8) -0.002(9) 0.093(8)
C238 0.32(2) 0.208(16) 0.186(12) 0.111(12) -0.039(12) 0.131(15)
C239 0.274(16) 0.114(8) 0.28(2) 0.068(11) -0.054(15) 0.093(10)
C240 0.221(14) 0.27(2) 0.35(3) 0.20(2) 0.097(17) 0.191(14)
C311 0.052(4) 0.042(4) 0.038(4) 0.009(3) -0.001(3) 0.014(3)
C312 0.066(5) 0.048(4) 0.049(5) 0.015(4) 0.010(4) 0.018(4)
C313 0.073(5) 0.051(5) 0.070(6) 0.025(5) 0.018(5) 0.018(4)
C314 0.065(5) 0.058(5) 0.056(5) 0.021(4) 0.013(4) 0.021(4)
C315 0.058(4) 0.054(5) 0.073(6) 0.028(5) 0.012(4) 0.026(4)
C316 0.062(5) 0.042(4) 0.064(6) 0.016(4) 0.007(4) 0.019(4)
C317 0.069(5) 0.101(7) 0.080(7) 0.035(6) 0.030(5) 0.030(5)
C318 0.069(8) 0.184(13) 0.186(15) -0.023(13) 0.021(9) -0.017(9)
C319 0.089(9) 0.174(12) 0.29(2) 0.140(14) 0.102(12) 0.065(9)
C320 0.109(11) 0.38(3) 0.153(13) 0.173(19) 0.063(10) 0.053(14)
C321 0.051(4) 0.037(4) 0.053(4) 0.015(4) 0.008(3) 0.017(3)
C322 0.057(4) 0.051(4) 0.052(5) 0.022(4) 0.002(4) 0.007(4)
C323 0.067(5) 0.053(5) 0.053(5) 0.023(4) 0.002(4) 0.018(4)
C324 0.071(5) 0.055(5) 0.059(5) 0.028(4) 0.018(4) 0.029(4)
C325 0.068(5) 0.058(5) 0.072(6) 0.030(5) 0.011(4) 0.015(4)
C326 0.053(4) 0.056(5) 0.072(6) 0.026(5) 0.003(4) 0.012(4)
C327 0.112(7) 0.066(5) 0.071(6) 0.044(5) 0.010(5) 0.023(5)
C328 0.129(9) 0.252(19) 0.187(17) 0.185(17) 0.028(11) 0.060(12)
C329 0.131(9) 0.134(10) 0.115(11) 0.089(9) 0.040(8) 0.032(8)
C330 0.41(3) 0.098(8) 0.078(9) 0.044(7) 0.090(14) 0.054(12)
C331 0.051(4) 0.042(4) 0.045(4) 0.009(3) -0.001(3) 0.017(3)
C332 0.074(5) 0.066(5) 0.050(5) 0.019(4) 0.006(4) 0.032(4)
C333 0.080(6) 0.061(5) 0.059(5) 0.030(4) -0.002(4) 0.025(4)
C334 0.055(4) 0.046(4) 0.070(5) 0.022(4) 0.006(4) 0.016(4)
C335 0.056(4) 0.052(4) 0.051(5) 0.014(4) 0.007(4) 0.025(4)
C336 0.050(4) 0.048(4) 0.054(5) 0.020(4) 0.004(4) 0.013(3)
C337 0.082(6) 0.063(5) 0.085(7) 0.032(5) 0.007(5) 0.036(5)
C338 0.203(15) 0.117(10) 0.138(9) 0.035(8) 0.048(9) 0.114(10)
C339 0.123(9) 0.126(11) 0.249(17) 0.082(11) -0.018(11) 0.067(8)
C340 0.184(12) 0.113(10) 0.262(18) 0.120(12) 0.090(13) 0.083(9)
C411 0.046(4) 0.044(4) 0.045(4) 0.016(4) -0.001(3) 0.006(3)
C412 0.076(5) 0.050(5) 0.056(5) 0.024(4) 0.020(4) 0.018(4)
C413 0.070(5) 0.059(5) 0.061(6) 0.030(4) 0.020(4) 0.033(4)
C414 0.062(4) 0.050(4) 0.063(5) 0.027(4) 0.011(4) 0.016(4)
C415 0.062(5) 0.068(5) 0.101(8) 0.058(6) 0.022(5) 0.017(4)
C416 0.063(5) 0.066(5) 0.075(6) 0.042(5) 0.009(4) 0.022(4)
C417 0.079(6) 0.098(7) 0.109(8) 0.069(6) 0.037(6) 0.044(6)
C418 0.074(7) 0.188(14) 0.210(14) 0.134(12) 0.031(8) 0.062(8)
C419 0.135(12) 0.157(10) 0.186(13) 0.062(9) 0.091(10) 0.083(9)
C420 0.125(11) 0.223(15) 0.26(2) 0.194(17) 0.120(13) 0.103(12)
C421 0.051(4) 0.056(4) 0.056(5) 0.019(4) 0.004(4) 0.011(3)
C422 0.120(10) 0.099(8) 0.063(7) 0.028(6) 0.019(6) -0.020(7)
C423 0.130(11) 0.092(8) 0.109(9) 0.035(7) 0.046(9) -0.017(7)
C424 0.052(5) 0.054(5) 0.108(8) 0.024(5) 0.010(5) 0.015(4)
C425 0.078(6) 0.060(5) 0.069(6) 0.010(5) -0.001(5) 0.001(4)
C426 0.077(6) 0.055(5) 0.050(5) 0.014(4) -0.005(4) 0.002(4)
C427 0.058(5) 0.055(5) 0.152(11) 0.035(6) 0.006(6) 0.015(4)
C428 0.068(7) 0.063(7) 0.29(2) -0.015(9) 0.034(10) 0.021(6)
C429 0.120(11) 0.092(9) 0.204(16) 0.087(11) -0.040(9) -0.020(8)
C430 0.069(6) 0.069(6) 0.119(10) 0.022(6) 0.004(5) 0.017(5)
C431 0.057(4) 0.059(4) 0.047(5) 0.017(4) -0.004(4) 0.024(4)
C432 0.063(5) 0.061(5) 0.063(6) 0.017(5) -0.015(4) 0.014(4)
C433 0.076(6) 0.064(5) 0.097(8) 0.017(5) -0.007(5) 0.028(5)
C434 0.088(7) 0.079(6) 0.081(7) 0.034(6) 0.004(5) 0.036(5)
C435 0.069(6) 0.094(6) 0.077(7) 0.024(6) -0.015(5) 0.036(5)
C436 0.067(5) 0.064(5) 0.060(6) 0.011(5) -0.014(4) 0.018(4)
C437 0.118(9) 0.099(7) 0.109(9) 0.043(8) 0.010(7) 0.068(7)
C438 0.47(3) 0.193(16) 0.155(12) 0.101(12) 0.016(15) 0.202(19)
C439 0.35(2) 0.29(2) 0.36(3) 0.24(2) 0.22(2) 0.27(2)
C440 0.257(18) 0.160(13) 0.42(3) 0.206(18) -0.09(2) 0.018(12)
C511 0.200(18) 0.228(16) 0.173(12) 0.107(11) 0.029(13) 0.027(14)
C512 0.181(16) 0.198(15) 0.165(12) 0.103(11) 0.039(12) 0.014(12)
C513 0.228(19) 0.207(16) 0.172(12) 0.103(13) 0.021(14) -0.020(14)
C514 0.28(2) 0.258(19) 0.220(17) 0.094(14) 0.079(16) 0.056(18)
C515 0.30(3) 0.26(2) 0.30(2) 0.105(14) 0.03(2) 0.09(2)
C516 0.33(3) 0.27(2) 0.285(18) 0.142(15) 0.021(19) 0.10(2)
C517 0.187(19) 0.28(2) 0.168(14) 0.069(14) -0.020(14) -0.098(17)
C521 0.093(8) 0.129(10) 0.097(9) 0.035(7) -0.018(6) 0.022(7)
C522 0.121(10) 0.125(10) 0.102(9) 0.054(8) 0.014(7) 0.027(7)
C523 0.126(10) 0.119(10) 0.154(13) 0.053(10) -0.021(9) 0.019(8)
C524 0.136(10) 0.075(7) 0.159(12) 0.046(8) -0.048(8) 0.020(7)
C525 0.142(12) 0.139(12) 0.147(13) 0.064(10) -0.016(9) 0.005(9)
C526 0.110(9) 0.114(9) 0.090(8) 0.037(7) 0.012(7) 0.002(6)
C527 0.135(12) 0.119(11) 0.20(2) 0.067(12) -0.015(12) 0.032(9)
C531 0.113(9) 0.087(7) 0.095(9) 0.027(6) -0.003(6) 0.021(6)
C532 0.101(8) 0.124(10) 0.095(9) 0.012(7) 0.005(7) 0.018(7)
C533 0.112(10) 0.116(10) 0.142(12) 0.010(9) -0.012(9) 0.019(7)
C534 0.110(10) 0.116(10) 0.175(14) 0.041(10) -0.059(8) 0.007(7)
C535 0.136(11) 0.110(10) 0.135(11) 0.054(9) -0.035(8) -0.022(7)
C536 0.109(9) 0.127(10) 0.108(10) 0.052(8) 0.011(7) 0.010(7)
C537 0.173(15) 0.130(13) 0.179(18) 0.063(12) -0.013(13) 0.050(11)
C541 0.262(18) 0.186(18) 0.285(17) 0.153(17) 0.019(14) -0.016(14)
C542 0.27(2) 0.23(2) 0.232(17) 0.113(17) 0.036(14) -0.008(16)
C543 0.29(2) 0.20(2) 0.29(2) 0.134(18) 0.031(15) 0.034(17)
C544 0.229(17) 0.173(17) 0.249(17) 0.111(16) -0.031(15) 0.002(14)
C545 0.25(2) 0.20(2) 0.261(17) 0.089(17) -0.011(14) 0.010(16)
C546 0.209(17) 0.185(18) 0.298(18) 0.121(17) 0.025(14) 0.038(14)
C547 0.41(4) 0.49(5) 0.36(3) 0.24(4) -0.02(3) 0.10(4)
C551 0.240(17) 0.191(19) 0.255(18) 0.084(17) 0.051(13) 0.054(16)
C552 0.240(17) 0.25(2) 0.242(16) 0.120(18) 0.023(15) 0.043(17)
C553 0.225(18) 0.26(2) 0.243(17) 0.125(18) 0.039(14) 0.028(17)
C554 0.218(17) 0.23(2) 0.211(17) 0.086(17) 0.049(13) 0.030(16)
C555 0.217(15) 0.166(16) 0.215(15) 0.080(15) 0.052(13) 0.002(13)
C556 0.233(17) 0.26(2) 0.240(17) 0.128(18) 0.066(13) 0.041(17)
C557 0.25(2) 0.38(4) 0.39(4) 0.19(3) 0.10(2) 0.10(3)
C561 0.45(3) 0.46(3) 0.46(3) 0.20(2) 0.076(18) 0.09(2)
C562 0.47(3) 0.48(3) 0.45(3) 0.22(2) 0.09(2) 0.05(2)
C563 0.47(3) 0.49(3) 0.47(3) 0.20(2) 0.08(2) 0.05(2)
C564 0.37(3) 0.46(3) 0.44(3) 0.17(2) 0.041(18) 0.14(2)
C565 0.44(3) 0.45(3) 0.45(3) 0.21(2) 0.08(2) 0.08(2)
C566 0.42(3) 0.40(3) 0.48(3) 0.182(19) 0.06(2) 0.08(2)
C567 0.49(5) 0.52(5) 0.40(3) 0.25(3) 0.03(3) 0.06(4)
C571 0.28(3) 0.33(2) 0.292(19) 0.128(14) 0.027(19) 0.02(2)
C572 0.27(2) 0.323(19) 0.274(19) 0.144(16) 0.096(17) -0.017(17)
C573 0.32(3) 0.32(2) 0.283(18) 0.148(17) 0.06(2) -0.005(19)
C574 0.36(3) 0.37(3) 0.34(2) 0.181(17) 0.06(2) 0.03(2)
C575 0.39(3) 0.37(2) 0.35(2) 0.20(2) 0.06(2) 0.06(2)
C576 0.39(3) 0.40(2) 0.35(2) 0.171(18) 0.02(2) 0.08(2)
C577 0.40(4) 0.47(4) 0.186(16) 0.197(19) 0.092(19) -0.03(3)
C581 0.38(3) 0.33(2) 0.301(18) 0.153(17) 0.05(2) 0.046(18)
C582 0.29(2) 0.260(19) 0.321(19) 0.206(15) 0.018(17) 0.053(16)
C583 0.30(3) 0.31(2) 0.305(18) 0.178(17) 0.05(2) 0.047(17)
C584 0.31(3) 0.33(2) 0.306(19) 0.167(18) 0.06(2) 0.017(18)
C585 0.29(2) 0.34(2) 0.34(2) 0.161(17) 0.11(2) 0.039(18)
C586 0.33(3) 0.38(3) 0.313(18) 0.191(17) 0.10(2) 0.036(18)
C587 0.50(5) 0.39(4) 0.31(2) 0.15(2) -0.06(3) 0.07(3)

loop_
_atom_type_symbol
_atom_type_description
_atom_type_scat_dispersion_real
_atom_type_scat_dispersion_imag
_atom_type_scat_source
C C 0.0033 0.0016 'International Tables Vol C Tables 4.2.6.8 and 6.1.1.4'
H H 0.0000 0.0000 'International Tables Vol C Tables 4.2.6.8 and 6.1.1.4'
Mo Mo -1.6832 0.6857 'International Tables Vol C Tables 4.2.6.8 and 6.1.1.4'
N N 0.0061 0.0033 'International Tables Vol C Tables 4.2.6.8 and 6.1.1.4'
O O 0.0106 0.0060 'International Tables Vol C Tables 4.2.6.8 and 6.1.1.4'
S S 0.1246 0.1234 'International Tables Vol C Tables 4.2.6.8 and 6.1.1.4'

loop_
_geom_angle_atom_site_label_1
_geom_angle_atom_site_label_2
_geom_angle_atom_site_label_3
_geom_angle
O5 Mo1 S2 106.8(3)
O5 Mo1 S4 109.2(3)
S2 Mo1 S4 144.0(2)
O5 Mo1 S3 107.8(3)
S2 Mo1 S3 84.54(14)
S4 Mo1 S3 83.82(14)
O5 Mo1 S1 110.5(3)
S2 Mo1 S1 83.72(13)
S4 Mo1 S1 84.63(13)
S3 Mo1 S1 141.7(2)
O5B Mo1B S1B 108.1(8)
O5B Mo1B S4B 112.4(9)
S1B Mo1B S4B 84.6(4)
O5B Mo1B S2B 106.0(9)
S1B Mo1B S2B 83.1(4)
S4B Mo1B S2B 141.7(6)
O5B Mo1B S3B 110.9(8)
S1B Mo1B S3B 140.9(6)
S4B Mo1B S3B 83.7(4)
S2B Mo1B S3B 83.5(4)
C11 S1 Mo1 105.9(3)
C12 S2 Mo1 107.8(3)
C31 S3 Mo1 106.8(4)
C32 S4 Mo1 106.8(3)
C11 S1B Mo1B 111.0(6)
C12 S2B Mo1B 108.7(5)
C31 S3B Mo1B 107.1(6)
C32 S4B Mo1B 110.4(6)
C17 N1 C16 126.7(7)
C17 N1 H1 116.6
C16 N1 H1 116.6
C27 N2 C13 129.1(7)
C27 N2 H2 115.4
C13 N2 H2 115.4
C37 N3 C36 127.0(7)
C37 N3 H3 116.5
C36 N3 H3 116.5
C47 N4 C33 128.8(7)
C47 N4 H4 115.6
C33 N4 H4 115.6
C57 N5 C55 116.7(13)
C57 N5 C51 111.4(12)
C55 N5 C51 109.3(10)
C57 N5 C53 108.1(11)
C55 N5 C53 108.7(11)
C51 N5 C53 101.5(10)
C61 N6 C63 111.9(14)
C61 N6 C65 112.3(13)
C63 N6 C65 109.5(13)
C61 N6 C67 108.2(13)
C63 N6 C67 108.3(12)
C65 N6 C67 106.4(13)
C12 C11 C16 118.3(7)
C12 C11 S1 122.4(6)
C16 C11 S1 119.1(7)
C12 C11 S1B 118.6(7)
C16 C11 S1B 117.2(7)
C13 C12 C11 121.2(7)
C13 C12 S2 120.2(7)
C11 C12 S2 118.1(6)
C13 C12 S2B 116.0(7)
C11 C12 S2B 118.3(6)
C12 C13 C14 120.3(8)
C12 C13 N2 116.4(7)
C14 C13 N2 123.0(7)
C13 C14 C15 120.0(8)
C13 C14 H5 120.0
C15 C14 H5 120.0
C16 C15 C14 119.7(7)
C16 C15 H6 120.1
C14 C15 H6 120.1
C15 C16 C11 120.3(8)
C15 C16 N1 123.2(7)
C11 C16 N1 116.0(7)
O1 C17 N1 122.7(8)
O1 C17 C18 121.0(7)
N1 C17 C18 116.0(7)
C17 C18 C131 105.1(6)
C17 C18 C111 113.3(6)
C131 C18 C111 111.2(7)
C17 C18 C121 111.8(7)
C131 C18 C121 109.1(6)
C111 C18 C121 106.4(6)
O2 C27 N2 121.8(8)
O2 C27 C28 120.1(7)
N2 C27 C28 118.0(7)
C231 C28 C211 112.0(7)
C231 C28 C27 104.3(6)
C211 C28 C27 111.6(6)
C231 C28 C221 112.3(6)
C211 C28 C221 106.9(6)
C27 C28 C221 109.9(7)
C32 C31 C36 119.7(7)
C32 C31 S3 120.6(6)
C36 C31 S3 119.6(7)
C32 C31 S3B 121.0(7)
C36 C31 S3B 114.6(7)
C33 C32 C31 120.1(7)
C33 C32 S4 120.1(7)
C31 C32 S4 119.6(6)
C33 C32 S4B 117.6(8)
C31 C32 S4B 117.0(7)
C32 C33 C34 119.9(9)
C32 C33 N4 117.2(7)
C34 C33 N4 122.9(8)
C33 C34 C35 119.4(9)
C33 C34 H7 120.3
C35 C34 H7 120.3
C36 C35 C34 121.6(9)
C36 C35 H8 119.2
C34 C35 H8 119.2
C35 C36 N3 122.6(8)
C35 C36 C31 118.8(8)
N3 C36 C31 118.6(7)
O3 C37 N3 123.4(8)
O3 C37 C38 120.1(7)
N3 C37 C38 116.4(7)
C321 C38 C311 109.7(6)
C321 C38 C331 111.3(6)
C311 C38 C331 110.9(6)
C321 C38 C37 111.8(7)
C311 C38 C37 111.7(6)
C331 C38 C37 101.2(6)
O4 C47 N4 122.9(8)
O4 C47 C48 120.6(8)
N4 C47 C48 116.6(7)
C421 C48 C431 112.4(7)
C421 C48 C411 107.1(6)
C431 C48 C411 111.1(7)
C421 C48 C47 109.7(7)
C431 C48 C47 102.9(7)
C411 C48 C47 113.7(7)
C52 C51 N5 127.2(14)
C52 C51 H165 105.5
N5 C51 H165 105.5
C52 C51 H166 105.5
N5 C51 H166 105.5
H165 C51 H166 106.1
C51 C52 H167 109.5
C51 C52 H168 109.5
H167 C52 H168 109.5
C51 C52 H169 109.5
H167 C52 H169 109.5
H168 C52 H169 109.5
C54 C53 N5 122.1(16)
C54 C53 H170 106.8
N5 C53 H170 106.8
C54 C53 H171 106.8
N5 C53 H171 106.8
H170 C53 H171 106.6
C53 C54 H172 109.5
C53 C54 H173 109.5
H172 C54 H173 109.5
C53 C54 H174 109.5
H172 C54 H174 109.5
H173 C54 H174 109.5
N5 C55 C56 132.7(18)
N5 C55 H175 104.1
C56 C55 H175 104.1
N5 C55 H176 104.1
C56 C55 H176 104.1
H175 C55 H176 105.5
C55 C56 H177 109.5
C55 C56 H178 109.5
H177 C56 H178 109.5
C55 C56 H179 109.5
H177 C56 H179 109.5
H178 C56 H179 109.5
N5 C57 C58 129(2)
N5 C57 H180 105.1
C58 C57 H180 105.1
N5 C57 H181 105.1
C58 C57 H181 105.1
H180 C57 H181 105.9
C57 C58 H182 109.5
C57 C58 H183 109.5
H182 C58 H183 109.5
C57 C58 H184 109.5
H182 C58 H184 109.5
H183 C58 H184 109.5
N6 C61 C62 121.6(19)
N6 C61 H185 106.9
C62 C61 H185 106.9
N6 C61 H186 106.9
C62 C61 H186 106.9
H185 C61 H186 106.7
C61 C62 H187 109.5
C61 C62 H188 109.5
H187 C62 H188 109.5
C61 C62 H189 109.5
H187 C62 H189 109.5
H188 C62 H189 109.5
N6 C63 C64 123.6(18)
N6 C63 H190 106.4
C64 C63 H190 106.4
N6 C63 H191 106.4
C64 C63 H191 106.4
H190 C63 H191 106.5
C63 C64 H192 109.5
C63 C64 H193 109.5
H192 C64 H193 109.5
C63 C64 H194 109.5
H192 C64 H194 109.5
H193 C64 H194 109.5
N6 C65 C66 124.8(18)
N6 C65 H195 106.1
C66 C65 H195 106.1
N6 C65 H196 106.1
C66 C65 H196 106.1
H195 C65 H196 106.3
C65 C66 H199 109.5
C65 C66 H200 109.5
H199 C66 H200 109.5
C65 C66 H201 109.5
H199 C66 H201 109.5
H200 C66 H201 109.5
C68 C67 N6 137(3)
C68 C67 H197 102.9
N6 C67 H197 102.9
C68 C67 H198 102.9
N6 C67 H198 102.9
H197 C67 H198 105.1
C67 C68 H202 109.5
C67 C68 H203 109.5
H202 C68 H203 109.5
C67 C68 H204 109.5
H202 C68 H204 109.5
H203 C68 H204 109.5
C116 C111 C112 115.8(7)
C116 C111 C18 120.6(7)
C112 C111 C18 123.5(7)
C113 C112 C111 121.4(8)
C113 C112 H9 119.3
C111 C112 H9 119.3
C114 C113 C112 122.4(8)
C114 C113 H10 118.8
C112 C113 H10 118.8
C113 C114 C115 116.9(8)
C113 C114 C117 121.9(9)
C115 C114 C117 121.1(8)
C116 C115 C114 120.3(8)
C116 C115 H11 119.8
C114 C115 H11 119.8
C115 C116 C111 123.0(8)
C115 C116 H12 118.5
C111 C116 H12 118.5
C114 C117 C119 108.9(10)
C114 C117 C118 113.6(9)
C119 C117 C118 107.1(12)
C114 C117 C120 106.3(10)
C119 C117 C120 110.9(14)
C118 C117 C120 110.2(12)
C117 C118 H13 109.5
C117 C118 H14 109.5
H13 C118 H14 109.5
C117 C118 H15 109.5
H13 C118 H15 109.5
H14 C118 H15 109.5
C117 C119 H16 109.5
C117 C119 H17 109.5
H16 C119 H17 109.5
C117 C119 H18 109.5
H16 C119 H18 109.5
H17 C119 H18 109.5
C117 C120 H19 109.5
C117 C120 H20 109.5
H19 C120 H20 109.5
C117 C120 H21 109.5
H19 C120 H21 109.5
H20 C120 H21 109.5
C126 C121 C122 116.6(8)
C126 C121 C18 123.7(7)
C122 C121 C18 119.5(7)
C123 C122 C121 122.5(8)
C123 C122 H22 118.7
C121 C122 H22 118.7
C122 C123 C124 121.1(8)
C122 C123 H23 119.5
C124 C123 H23 119.5
C125 C124 C123 114.9(8)
C125 C124 C127 124.8(8)
C123 C124 C127 120.3(9)
C124 C125 C126 124.2(8)
C124 C125 H24 117.9
C126 C125 H24 117.9
C125 C126 C121 120.5(8)
C125 C126 H25 119.7
C121 C126 H25 119.7
C130 C127 C124 109.6(9)
C130 C127 C129 104.7(12)
C124 C127 C129 112.8(11)
C130 C127 C128 114.9(14)
C124 C127 C128 110.6(9)
C129 C127 C128 104.1(10)
C127 C128 H26 109.5
C127 C128 H27 109.5
H26 C128 H27 109.5
C127 C128 H28 109.5
H26 C128 H28 109.5
H27 C128 H28 109.5
C127 C129 H29 109.5
C127 C129 H30 109.5
H29 C129 H30 109.5
C127 C129 H31 109.5
H29 C129 H31 109.5
H30 C129 H31 109.5
C127 C130 H32 109.5
C127 C130 H33 109.5
H32 C130 H33 109.5
C127 C130 H34 109.5
H32 C130 H34 109.5
H33 C130 H34 109.5
C136 C131 C132 115.2(7)
C136 C131 C18 118.7(7)
C132 C131 C18 126.2(7)
C133 C132 C131 121.9(8)
C133 C132 H35 119.0
C131 C132 H35 119.0
C134 C133 C132 123.1(8)
C134 C133 H36 118.5
C132 C133 H36 118.5
C133 C134 C135 116.1(8)
C133 C134 C137 124.6(9)
C135 C134 C137 119.3(9)
C136 C135 C134 120.1(9)
C136 C135 H37 119.9
C134 C135 H37 119.9
C135 C136 C131 123.6(9)
C135 C136 H38 118.2
C131 C136 H38 118.2
C140 C137 C134 110.9(9)
C140 C137 C139 107.8(16)
C134 C137 C139 109.5(10)
C140 C137 C138 111.3(14)
C134 C137 C138 111.1(10)
C139 C137 C138 106.1(14)
C137 C138 H39 109.5
C137 C138 H40 109.5
H39 C138 H40 109.5
C137 C138 H41 109.5
H39 C138 H41 109.5
H40 C138 H41 109.5
C137 C139 H42 109.5
C137 C139 H43 109.5
H42 C139 H43 109.5
C137 C139 H44 109.5
H42 C139 H44 109.5
H43 C139 H44 109.5
C137 C140 H45 109.5
C137 C140 H46 109.5
H45 C140 H46 109.5
C137 C140 H47 109.5
H45 C140 H47 109.5
H46 C140 H47 109.5
C212 C211 C216 114.6(7)
C212 C211 C28 122.2(7)
C216 C211 C28 123.2(7)
C213 C212 C211 122.6(8)
C213 C212 H48 118.7
C211 C212 H48 118.7
C212 C213 C214 123.5(7)
C212 C213 H49 118.3
C214 C213 H49 118.3
C215 C214 C213 113.6(7)
C215 C214 C217 124.3(8)
C213 C214 C217 121.9(7)
C216 C215 C214 123.9(8)
C216 C215 H50 118.0
C214 C215 H50 118.0
C215 C216 C211 121.7(7)
C215 C216 H51 119.1
C211 C216 H51 119.1
C220 C217 C218 121.6(11)
C220 C217 C214 114.4(8)
C218 C217 C214 111.0(8)
C220 C217 C219 99.3(10)
C218 C217 C219 97.7(10)
C214 C217 C219 110.0(9)
C217 C218 H52 109.5
C217 C218 H53 109.5
H52 C218 H53 109.5
C217 C218 H54 109.5
H52 C218 H54 109.5
H53 C218 H54 109.5
C217 C219 H55 109.5
C217 C219 H56 109.5
H55 C219 H56 109.5
C217 C219 H57 109.5
H55 C219 H57 109.5
H56 C219 H57 109.5
C217 C220 H58 109.5
C217 C220 H59 109.5
H58 C220 H59 109.5
C217 C220 H60 109.5
H58 C220 H60 109.5
H59 C220 H60 109.5
C222 C221 C226 113.9(9)
C222 C221 C28 126.4(9)
C226 C221 C28 119.5(8)
C221 C222 C223 123.2(11)
C221 C222 H61 118.4
C223 C222 H61 118.4
C224 C223 C222 123.9(12)
C224 C223 H62 118.0
C222 C223 H62 118.0
C223 C224 C225 113.8(10)
C223 C224 C227 126.7(10)
C225 C224 C227 119.4(10)
C224 C225 C226 123.9(11)
C224 C225 H63 118.1
C226 C225 H63 118.1
C225 C226 C221 120.7(10)
C225 C226 H64 119.6
C221 C226 H64 119.6
C228 C227 C230 113.0(13)
C228 C227 C224 112.3(8)
C230 C227 C224 109.8(8)
C228 C227 C229 108.5(12)
C230 C227 C229 104.2(10)
C224 C227 C229 108.6(11)
C227 C228 H65 109.5
C227 C228 H66 109.5
H65 C228 H66 109.5
C227 C228 H67 109.5
H65 C228 H67 109.5
H66 C228 H67 109.5
C227 C229 H68 109.5
C227 C229 H69 109.5
H68 C229 H69 109.5
C227 C229 H70 109.5
H68 C229 H70 109.5
H69 C229 H70 109.5
C227 C230 H71 109.5
C227 C230 H72 109.5
H71 C230 H72 109.5
C227 C230 H73 109.5
H71 C230 H73 109.5
H72 C230 H73 109.5
C232 C231 C236 116.9(8)
C232 C231 C28 119.3(7)
C236 C231 C28 123.8(7)
C233 C232 C231 122.3(9)
C233 C232 H74 118.9
C231 C232 H74 118.9
C232 C233 C234 120.2(9)
C232 C233 H75 119.9
C234 C233 H75 119.9
C233 C234 C235 116.3(8)
C233 C234 C237 122.4(10)
C235 C234 C237 121.3(10)
C236 C235 C234 121.9(9)
C236 C235 H76 119.0
C234 C235 H76 119.0
C235 C236 C231 122.2(9)
C235 C236 H77 118.9
C231 C236 H77 118.9
C239 C237 C240 102.9(18)
C239 C237 C238 121.7(18)
C240 C237 C238 96.7(13)
C239 C237 C234 111.4(11)
C240 C237 C234 108.7(12)
C238 C237 C234 113.1(11)
C237 C238 H78 109.5
C237 C238 H79 109.5
H78 C238 H79 109.5
C237 C238 H80 109.5
H78 C238 H80 109.5
H79 C238 H80 109.5
C237 C239 H81 109.5
C237 C239 H82 109.5
H81 C239 H82 109.5
C237 C239 H83 109.5
H81 C239 H83 109.5
H82 C239 H83 109.5
C237 C240 H84 109.5
C237 C240 H85 109.5
H84 C240 H85 109.5
C237 C240 H86 109.5
H84 C240 H86 109.5
H85 C240 H86 109.5
C312 C311 C316 115.7(7)
C312 C311 C38 124.9(6)
C316 C311 C38 119.4(7)
C313 C312 C311 122.0(7)
C313 C312 H87 119.0
C311 C312 H87 119.0
C312 C313 C314 123.4(8)
C312 C313 H88 118.3
C314 C313 H88 118.3
C315 C314 C313 114.0(8)
C315 C314 C317 123.4(8)
C313 C314 C317 122.5(9)
C314 C315 C316 123.2(7)
C314 C315 H89 118.4
C316 C315 H89 118.4
C315 C316 C311 121.7(8)
C315 C316 H90 119.2
C311 C316 H90 119.2
C319 C317 C314 112.6(10)
C319 C317 C320 110.2(15)
C314 C317 C320 108.7(10)
C319 C317 C318 103.6(15)
C314 C317 C318 110.4(10)
C320 C317 C318 111.2(17)
C317 C318 H91 109.5
C317 C318 H92 109.5
H91 C318 H92 109.5
C317 C318 H93 109.5
H91 C318 H93 109.5
H92 C318 H93 109.5
C317 C319 H94 109.5
C317 C319 H95 109.5
H94 C319 H95 109.5
C317 C319 H96 109.5
H94 C319 H96 109.5
H95 C319 H96 109.5
C317 C320 H97 109.5
C317 C320 H98 109.5
H97 C320 H98 109.5
C317 C320 H99 109.5
H97 C320 H99 109.5
H98 C320 H99 109.5
C322 C321 C326 116.0(8)
C322 C321 C38 119.7(7)
C326 C321 C38 124.2(7)
C323 C322 C321 123.4(8)
C323 C322 H100 118.3
C321 C322 H100 118.3
C322 C323 C324 121.4(8)
C322 C323 H101 119.3
C324 C323 H101 119.3
C325 C324 C323 116.4(8)
C325 C324 C327 122.6(8)
C323 C324 C327 120.9(9)
C324 C325 C326 122.3(8)
C324 C325 H102 118.9
C326 C325 H102 118.9
C325 C326 C321 120.3(9)
C325 C326 H103 119.8
C321 C326 H103 119.8
C328 C327 C330 106.6(16)
C328 C327 C324 109.2(9)
C330 C327 C324 110.8(9)
C328 C327 C329 108.4(10)
C330 C327 C329 109.6(13)
C324 C327 C329 112.0(9)
C327 C328 H104 109.5
C327 C328 H105 109.5
H104 C328 H105 109.5
C327 C328 H106 109.5
H104 C328 H106 109.5
H105 C328 H106 109.5
C327 C329 H107 109.5
C327 C329 H108 109.5
H107 C329 H108 109.5
C327 C329 H109 109.5
H107 C329 H109 109.5
H108 C329 H109 109.5
C327 C330 H110 109.5
C327 C330 H111 109.5
H110 C330 H111 109.5
C327 C330 H112 109.5
H110 C330 H112 109.5
H111 C330 H112 109.5
C336 C331 C332 118.2(7)
C336 C331 C38 122.3(7)
C332 C331 C38 119.5(7)
C333 C332 C331 119.2(8)
C333 C332 H113 120.4
C331 C332 H113 120.4
C332 C333 C334 123.1(8)
C332 C333 H114 118.4
C334 C333 H114 118.4
C333 C334 C335 117.2(7)
C333 C334 C337 120.4(8)
C335 C334 C337 122.4(8)
C334 C335 C336 120.6(8)
C334 C335 H115 119.7
C336 C335 H115 119.7
C331 C336 C335 121.6(8)
C331 C336 H116 119.2
C335 C336 H116 119.2
C339 C337 C340 115.8(14)
C339 C337 C334 109.6(9)
C340 C337 C334 109.7(9)
C339 C337 C338 104.4(13)
C340 C337 C338 107.5(13)
C334 C337 C338 109.6(9)
C337 C338 H117 109.5
C337 C338 H118 109.5
H117 C338 H118 109.5
C337 C338 H119 109.5
H117 C338 H119 109.5
H118 C338 H119 109.5
C337 C339 H120 109.5
C337 C339 H121 109.5
H120 C339 H121 109.5
C337 C339 H122 109.5
H120 C339 H122 109.5
H121 C339 H122 109.5
C337 C340 H123 109.5
C337 C340 H124 109.5
H123 C340 H124 109.5
C337 C340 H125 109.5
H123 C340 H125 109.5
H124 C340 H125 109.5
C416 C411 C412 116.7(7)
C416 C411 C48 123.5(7)
C412 C411 C48 119.8(7)
C411 C412 C413 121.4(8)
C411 C412 H126 119.3
C413 C412 H126 119.3
C414 C413 C412 121.9(8)
C414 C413 H127 119.1
C412 C413 H127 119.1
C415 C414 C413 116.4(8)
C415 C414 C417 122.7(8)
C413 C414 C417 120.9(7)
C414 C415 C416 122.2(8)
C414 C415 H128 118.9
C416 C415 H128 118.9
C411 C416 C415 121.5(7)
C411 C416 H129 119.3
C415 C416 H129 119.3
C418 C417 C420 116.1(13)
C418 C417 C414 112.8(9)
C420 C417 C414 113.9(8)
C418 C417 C419 102.6(12)
C420 C417 C419 103.5(13)
C414 C417 C419 106.2(9)
C417 C418 H130 109.5
C417 C418 H131 109.5
H130 C418 H131 109.5
C417 C418 H132 109.5
H130 C418 H132 109.5
H131 C418 H132 109.5
C417 C419 H133 109.5
C417 C419 H134 109.5
H133 C419 H134 109.5
C417 C419 H135 109.5
H133 C419 H135 109.5
H134 C419 H135 109.5
C417 C420 H136 109.5
C417 C420 H137 109.5
H136 C420 H137 109.5
C417 C420 H138 109.5
H136 C420 H138 109.5
H137 C420 H138 109.5
C422 C421 C426 115.4(9)
C422 C421 C48 124.6(9)
C426 C421 C48 119.9(7)
C421 C422 C423 122.4(11)
C421 C422 H139 118.8
C423 C422 H139 118.8
C424 C423 C422 121.3(11)
C424 C423 H140 119.3
C422 C423 H140 119.3
C423 C424 C425 116.7(9)
C423 C424 C427 123.5(11)
C425 C424 C427 119.7(11)
C426 C425 C424 121.1(11)
C426 C425 H141 119.4
C424 C425 H141 119.4
C425 C426 C421 122.8(9)
C425 C426 H142 118.6
C421 C426 H142 118.6
C429 C427 C430 106.7(10)
C429 C427 C424 111.8(12)
C430 C427 C424 110.3(9)
C429 C427 C428 108.8(13)
C430 C427 C428 109.1(14)
C424 C427 C428 110.1(8)
C427 C428 H143 109.5
C427 C428 H144 109.5
H143 C428 H144 109.5
C427 C428 H145 109.5
H143 C428 H145 109.5
H144 C428 H145 109.5
C427 C429 H146 109.5
C427 C429 H147 109.5
H146 C429 H147 109.5
C427 C429 H148 109.5
H146 C429 H148 109.5
H147 C429 H148 109.5
C427 C430 H149 109.5
C427 C430 H150 109.5
H149 C430 H150 109.5
C427 C430 H151 109.5
H149 C430 H151 109.5
H150 C430 H151 109.5
C436 C431 C432 116.2(8)
C436 C431 C48 123.5(8)
C432 C431 C48 120.3(7)
C433 C432 C431 121.5(8)
C433 C432 H152 119.3
C431 C432 H152 119.3
C432 C433 C434 124.3(10)
C432 C433 H153 117.9
C434 C433 H153 117.9
C435 C434 C433 114.4(9)
C435 C434 C437 121.6(10)
C433 C434 C437 124.0(11)
C434 C435 C436 122.7(9)
C434 C435 H154 118.6
C436 C435 H154 118.6
C431 C436 C435 120.7(9)
C431 C436 H155 119.6
C435 C436 H155 119.6
C439 C437 C438 116(2)
C439 C437 C440 106(2)
C438 C437 C440 99.9(15)
C439 C437 C434 112.8(15)
C438 C437 C434 110.5(11)
C440 C437 C434 110.6(11)
C437 C438 H156 109.5
C437 C438 H157 109.5
H156 C438 H157 109.5
C437 C438 H158 109.5
H156 C438 H158 109.5
H157 C438 H158 109.5
C437 C439 H159 109.5
C437 C439 H160 109.5
H159 C439 H160 109.5
C437 C439 H161 109.5
H159 C439 H161 109.5
H160 C439 H161 109.5
C437 C440 H162 109.5
C437 C440 H163 109.5
H162 C440 H163 109.5
C437 C440 H164 109.5
H162 C440 H164 109.5
H163 C440 H164 109.5
C512 C511 C516 120.0
C512 C511 C517 114(2)
C516 C511 C517 126(2)
C513 C512 C511 120.0
C513 C512 H205 120.0
C511 C512 H205 120.0
C512 C513 C514 120.0
C512 C513 H206 120.0
C514 C513 H206 120.0
C515 C514 C513 120.0
C515 C514 H207 120.0
C513 C514 H207 120.0
C516 C515 C514 120.0
C516 C515 H208 120.0
C514 C515 H208 120.0
C515 C516 C511 120.0
C515 C516 H209 120.0
C511 C516 H209 120.0
C511 C517 H210 109.5
C511 C517 H211 109.5
H210 C517 H211 109.5
C511 C517 H212 109.5
H210 C517 H212 109.5
H211 C517 H212 109.5
C522 C521 C526 120.0
C522 C521 C527 117.4(12)
C526 C521 C527 122.6(12)
C521 C522 C523 120.0
C521 C522 H213 120.0
C523 C522 H213 120.0
C524 C523 C522 120.0
C524 C523 H214 120.0
C522 C523 H214 120.0
C523 C524 C525 120.0
C523 C524 H215 120.0
C525 C524 H215 120.0
C524 C525 C526 120.0
C524 C525 H216 120.0
C526 C525 H216 120.0
C525 C526 C521 120.0
C525 C526 H217 120.0
C521 C526 H217 120.0
C521 C527 H218 109.5
C521 C527 H219 109.5
H218 C527 H219 109.5
C521 C527 H220 109.5
H218 C527 H220 109.5
H219 C527 H220 109.5
C532 C531 C536 120.0
C532 C531 C537 121.8(11)
C536 C531 C537 118.1(11)
C533 C532 C531 120.0
C533 C532 H221 120.0
C531 C532 H221 120.0
C534 C533 C532 120.0
C534 C533 H222 120.0
C532 C533 H222 120.0
C533 C534 C535 120.0
C533 C534 H223 120.0
C535 C534 H223 120.0
C536 C535 C534 120.0
C536 C535 H224 120.0
C534 C535 H224 120.0
C535 C536 C531 120.0
C535 C536 H225 120.0
C531 C536 H225 120.0
C531 C537 H226 109.5
C531 C537 H227 109.5
H226 C537 H227 109.5
C531 C537 H228 109.5
H226 C537 H228 109.5
H227 C537 H228 109.5
C542 C541 C546 120.0
C542 C541 C547 119.3(11)
C546 C541 C547 120.2(10)
C541 C542 C543 120.0
C541 C542 H229 120.0
C543 C542 H229 120.0
C544 C543 C542 120.0
C544 C543 H230 120.0
C542 C543 H230 120.0
C545 C544 C543 120.0
C545 C544 H231 120.0
C543 C544 H231 120.0
C544 C545 C546 120.0
C544 C545 H232 120.0
C546 C545 H232 120.0
C545 C546 C541 120.0
C545 C546 H233 120.0
C541 C546 H233 120.0
C541 C547 H234 109.5
C541 C547 H235 109.5
H234 C547 H235 109.5
C541 C547 H236 109.5
H234 C547 H236 109.5
H235 C547 H236 109.5
C552 C551 C556 120.0
C552 C551 C557 121.2(10)
C556 C551 C557 118.7(10)
C551 C552 C553 120.0
C551 C552 H237 120.0
C553 C552 H237 120.0
C552 C553 C554 120.0
C552 C553 H238 120.0
C554 C553 H238 120.0
C555 C554 C553 120.0
C555 C554 H239 120.0
C553 C554 H239 120.0
C554 C555 C556 120.0
C554 C555 H240 120.0
C556 C555 H240 120.0
C555 C556 C551 120.0
C555 C556 H241 120.0
C551 C556 H241 120.0
C551 C557 H242 109.5
C551 C557 H243 109.5
H242 C557 H243 109.5
C551 C557 H244 109.5
H242 C557 H244 109.5
H243 C557 H244 109.5
C562 C561 C566 120.0
C562 C561 C567 120.1(11)
C566 C561 C567 119.8(11)
C563 C562 C561 120.0
C563 C562 H245 120.0
C561 C562 H245 120.0
C562 C563 C564 120.0
C562 C563 H246 120.0
C564 C563 H246 120.0
C565 C564 C563 120.0
C565 C564 H247 120.0
C563 C564 H247 120.0
C566 C565 C564 120.0
C566 C565 H248 120.0
C564 C565 H248 120.0
C565 C566 C561 120.0
C565 C566 H249 120.0
C561 C566 H249 120.0
C561 C567 H250 109.5
C561 C567 H251 109.5
H250 C567 H251 109.5
C561 C567 H252 109.5
H250 C567 H252 109.5
H251 C567 H252 109.5
C572 C571 C576 120.0
C572 C571 C577 118.4(11)
C576 C571 C577 119.1(11)
C573 C572 C571 120.0
C573 C572 H253 120.0
C571 C572 H253 120.0
C572 C573 C574 120.0
C572 C573 H254 120.0
C574 C573 H254 120.0
C575 C574 C573 120.0
C575 C574 H255 120.0
C573 C574 H255 120.0
C574 C575 C576 120.0
C574 C575 H256 120.0
C576 C575 H256 120.0
C575 C576 C571 120.0
C575 C576 H257 120.0
C571 C576 H257 120.0
C571 C577 H258 109.5
C571 C577 H259 109.5
H258 C577 H259 109.5
C571 C577 H260 109.5
H258 C577 H260 109.5
H259 C577 H260 109.5
C582 C581 C586 120.0
C582 C581 C587 119.9(11)
C586 C581 C587 120.0(11)
C583 C582 C581 120.0
C583 C582 H261 120.0
C581 C582 H261 120.0
C584 C583 C582 120.0
C584 C583 H262 120.0
C582 C583 H262 120.0
C585 C584 C583 120.0
C585 C584 H263 120.0
C583 C584 H263 120.0
C584 C585 C586 120.0
C584 C585 H264 120.0
C586 C585 H264 120.0
C585 C586 C581 120.0
C585 C586 H265 120.0
C581 C586 H265 120.0
C581 C587 H266 109.5
C581 C587 H267 109.5
H266 C587 H267 109.5
C581 C587 H268 109.5
H266 C587 H268 109.5
H267 C587 H268 109.5

loop_
_geom_bond_atom_site_label_1
_geom_bond_atom_site_label_2
_geom_bond_distance
Mo1 O5 1.687(7)
Mo1 S2 2.377(4)
Mo1 S4 2.380(4)
Mo1 S3 2.388(4)
Mo1 S1 2.389(4)
Mo1B O5B 1.702(19)
Mo1B S1B 2.363(13)
Mo1B S4B 2.369(13)
Mo1B S2B 2.391(10)
Mo1B S3B 2.390(11)
S1 C11 1.776(9)
S2 C12 1.790(8)
S3 C31 1.765(9)
S4 C32 1.791(9)
S1B C11 1.827(14)
S2B C12 1.880(13)
S3B C31 1.846(14)
S4B C32 1.814(13)
O1 C17 1.229(10)
O2 C27 1.239(10)
O3 C37 1.218(10)
O4 C47 1.206(10)
N1 C17 1.354(10)
N1 C16 1.428(11)
N1 H1 0.8800
N2 C27 1.332(10)
N2 C13 1.421(10)
N2 H2 0.8800
N3 C37 1.351(11)
N3 C36 1.384(11)
N3 H3 0.8800
N4 C47 1.351(11)
N4 C33 1.414(11)
N4 H4 0.8800
N5 C57 1.386(15)
N5 C55 1.396(14)
N5 C51 1.475(13)
N5 C53 1.496(14)
N6 C61 1.46(2)
N6 C63 1.48(2)
N6 C65 1.48(2)
N6 C67 1.54(2)
C11 C12 1.385(12)
C11 C16 1.413(10)
C12 C13 1.366(11)
C13 C14 1.385(12)
C14 C15 1.388(13)
C14 H5 0.9500
C15 C16 1.381(11)
C15 H6 0.9500
C17 C18 1.524(12)
C18 C131 1.530(11)
C18 C111 1.542(11)
C18 C121 1.574(11)
C27 C28 1.552(12)
C28 C231 1.540(12)
C28 C211 1.542(11)
C28 C221 1.551(12)
C31 C32 1.399(12)
C31 C36 1.400(11)
C32 C33 1.377(12)
C33 C34 1.385(13)
C34 C35 1.386(14)
C34 H7 0.9500
C35 C36 1.368(13)
C35 H8 0.9500
C37 C38 1.600(12)
C38 C321 1.513(12)
C38 C311 1.534(11)
C38 C331 1.567(10)
C47 C48 1.552(12)
C48 C421 1.529(12)
C48 C431 1.543(11)
C48 C411 1.549(11)
C51 C52 1.45(2)
C51 H165 0.9900
C51 H166 0.9900
C52 H167 0.9800
C52 H168 0.9800
C52 H169 0.9800
C53 C54 1.455(12)
C53 H170 0.9900
C53 H171 0.9900
C54 H172 0.9800
C54 H173 0.9800
C54 H174 0.9800
C55 C56 1.458(12)
C55 H175 0.9900
C55 H176 0.9900
C56 H177 0.9800
C56 H178 0.9800
C56 H179 0.9800
C57 C58 1.47(2)
C57 H180 0.9900
C57 H181 0.9900
C58 H182 0.9800
C58 H183 0.9800
C58 H184 0.9800
C61 C62 1.49(2)
C61 H185 0.9900
C61 H186 0.9900
C62 H187 0.9800
C62 H188 0.9800
C62 H189 0.9800
C63 C64 1.508(13)
C63 H190 0.9900
C63 H191 0.9900
C64 H192 0.9800
C64 H193 0.9800
C64 H194 0.9800
C65 C66 1.492(13)
C65 H195 0.9900
C65 H196 0.9900
C66 H199 0.9800
C66 H200 0.9800
C66 H201 0.9800
C67 C68 1.52(2)
C67 H197 0.9900
C67 H198 0.9900
C68 H202 0.9800
C68 H203 0.9800
C68 H204 0.9800
C111 C116 1.380(11)
C111 C112 1.392(12)
C112 C113 1.386(12)
C112 H9 0.9500
C113 C114 1.351(13)
C113 H10 0.9500
C114 C115 1.414(13)
C114 C117 1.543(13)
C115 C116 1.371(12)
C115 H11 0.9500
C116 H12 0.9500
C117 C119 1.54(2)
C117 C118 1.546(18)
C117 C120 1.56(2)
C118 H13 0.9800
C118 H14 0.9800
C118 H15 0.9800
C119 H16 0.9800
C119 H17 0.9800
C119 H18 0.9800
C120 H19 0.9800
C120 H20 0.9800
C120 H21 0.9800
C121 C126 1.385(12)
C121 C122 1.383(11)
C122 C123 1.383(12)
C122 H22 0.9500
C123 C124 1.413(13)
C123 H23 0.9500
C124 C125 1.372(14)
C124 C127 1.511(14)
C125 C126 1.381(13)
C125 H24 0.9500
C126 H25 0.9500
C127 C130 1.495(18)
C127 C129 1.540(17)
C127 C128 1.545(17)
C128 H26 0.9800
C128 H27 0.9800
C128 H28 0.9800
C129 H29 0.9800
C129 H30 0.9800
C129 H31 0.9800
C130 H32 0.9800
C130 H33 0.9800
C130 H34 0.9800
C131 C136 1.391(12)
C131 C132 1.394(11)
C132 C133 1.370(11)
C132 H35 0.9500
C133 C134 1.367(13)
C133 H36 0.9500
C134 C135 1.422(14)
C134 C137 1.517(12)
C135 C136 1.369(12)
C135 H37 0.9500
C136 H38 0.9500
C137 C140 1.465(11)
C137 C139 1.53(2)
C137 C138 1.54(2)
C138 H39 0.9800
C138 H40 0.9800
C138 H41 0.9800
C139 H42 0.9800
C139 H43 0.9800
C139 H44 0.9800
C140 H45 0.9800
C140 H46 0.9800
C140 H47 0.9800
C211 C212 1.397(11)
C211 C216 1.419(12)
C212 C213 1.327(11)
C212 H48 0.9500
C213 C214 1.411(12)
C213 H49 0.9500
C214 C215 1.390(11)
C214 C217 1.500(12)
C215 C216 1.335(11)
C215 H50 0.9500
C216 H51 0.9500
C217 C220 1.461(10)
C217 C218 1.489(16)
C217 C219 1.533(11)
C218 H52 0.9800
C218 H53 0.9800
C218 H54 0.9800
C219 H55 0.9800
C219 H56 0.9800
C219 H57 0.9800
C220 H58 0.9800
C220 H59 0.9800
C220 H60 0.9800
C221 C222 1.338(14)
C221 C226 1.393(12)
C222 C223 1.376(17)
C222 H61 0.9500
C223 C224 1.335(18)
C223 H62 0.9500
C224 C225 1.350(16)
C224 C227 1.526(14)
C225 C226 1.391(13)
C225 H63 0.9500
C226 H64 0.9500
C227 C228 1.466(14)
C227 C230 1.486(16)
C227 C229 1.61(2)
C228 H65 0.9800
C228 H66 0.9800
C228 H67 0.9800
C229 H68 0.9800
C229 H69 0.9800
C229 H70 0.9800
C230 H71 0.9800
C230 H72 0.9800
C230 H73 0.9800
C231 C232 1.385(12)
C231 C236 1.386(13)
C232 C233 1.374(13)
C232 H74 0.9500
C233 C234 1.395(14)
C233 H75 0.9500
C234 C235 1.425(16)
C234 C237 1.525(15)
C235 C236 1.322(13)
C235 H76 0.9500
C236 H77 0.9500
C237 C239 1.495(12)
C237 C240 1.505(12)
C237 C238 1.50(2)
C238 H78 0.9800
C238 H79 0.9800
C238 H80 0.9800
C239 H81 0.9800
C239 H82 0.9800
C239 H83 0.9800
C240 H84 0.9800
C240 H85 0.9800
C240 H86 0.9800
C311 C312 1.384(12)
C311 C316 1.389(10)
C312 C313 1.354(12)
C312 H87 0.9500
C313 C314 1.404(12)
C313 H88 0.9500
C314 C315 1.376(13)
C314 C317 1.500(13)
C315 C316 1.379(12)
C315 H89 0.9500
C316 H90 0.9500
C317 C319 1.501(19)
C317 C320 1.52(2)
C317 C318 1.52(2)
C318 H91 0.9800
C318 H92 0.9800
C318 H93 0.9800
C319 H94 0.9800
C319 H95 0.9800
C319 H96 0.9800
C320 H97 0.9800
C320 H98 0.9800
C320 H99 0.9800
C321 C322 1.385(11)
C321 C326 1.413(12)
C322 C323 1.347(12)
C322 H100 0.9500
C323 C324 1.406(13)
C323 H101 0.9500
C324 C325 1.382(13)
C324 C327 1.547(13)
C325 C326 1.391(14)
C325 H102 0.9500
C326 H103 0.9500
C327 C328 1.467(11)
C327 C330 1.499(19)
C327 C329 1.548(17)
C328 H104 0.9800
C328 H105 0.9800
C328 H106 0.9800
C329 H107 0.9800
C329 H108 0.9800
C329 H109 0.9800
C330 H110 0.9800
C330 H111 0.9800
C330 H112 0.9800
C331 C336 1.370(11)
C331 C332 1.407(12)
C332 C333 1.362(12)
C332 H113 0.9500
C333 C334 1.381(13)
C333 H114 0.9500
C334 C335 1.382(12)
C334 C337 1.543(11)
C335 C336 1.383(10)
C335 H115 0.9500
C336 H116 0.9500
C337 C339 1.478(19)
C337 C340 1.483(19)
C337 C338 1.56(2)
C338 H117 0.9800
C338 H118 0.9800
C338 H119 0.9800
C339 H120 0.9800
C339 H121 0.9800
C339 H122 0.9800
C340 H123 0.9800
C340 H124 0.9800
C340 H125 0.9800
C411 C416 1.378(12)
C411 C412 1.382(11)
C412 C413 1.395(11)
C412 H126 0.9500
C413 C414 1.381(12)
C413 H127 0.9500
C414 C415 1.370(12)
C414 C417 1.536(12)
C415 C416 1.393(12)
C415 H128 0.9500
C416 H129 0.9500
C417 C418 1.458(11)
C417 C420 1.462(16)
C417 C419 1.61(2)
C418 H130 0.9800
C418 H131 0.9800
C418 H132 0.9800
C419 H133 0.9800
C419 H134 0.9800
C419 H135 0.9800
C420 H136 0.9800
C420 H137 0.9800
C420 H138 0.9800
C421 C422 1.359(14)
C421 C426 1.403(13)
C422 C423 1.414(17)
C422 H139 0.9500
C423 C424 1.353(18)
C423 H140 0.9500
C424 C425 1.410(16)
C424 C427 1.530(15)
C425 C426 1.359(12)
C425 H141 0.9500
C426 H142 0.9500
C427 C429 1.47(2)
C427 C430 1.503(17)
C427 C428 1.539(18)
C428 H143 0.9800
C428 H144 0.9800
C428 H145 0.9800
C429 H146 0.9800
C429 H147 0.9800
C429 H148 0.9800
C430 H149 0.9800
C430 H150 0.9800
C430 H151 0.9800
C431 C436 1.368(12)
C431 C432 1.405(13)
C432 C433 1.348(13)
C432 H152 0.9500
C433 C434 1.388(15)
C433 H153 0.9500
C434 C435 1.374(16)
C434 C437 1.514(15)
C435 C436 1.422(14)
C435 H154 0.9500
C436 H155 0.9500
C437 C439 1.34(2)
C437 C438 1.44(2)
C437 C440 1.48(2)
C438 H156 0.9800
C438 H157 0.9800
C438 H158 0.9800
C439 H159 0.9800
C439 H160 0.9800
C439 H161 0.9800
C440 H162 0.9800
C440 H163 0.9800
C440 H164 0.9800
C511 C512 1.3900
C511 C516 1.3900
C511 C517 1.56(2)
C512 C513 1.3900
C512 H205 0.9500
C513 C514 1.3900
C513 H206 0.9500
C514 C515 1.3900
C514 H207 0.9500
C515 C516 1.3900
C515 H208 0.9500
C516 H209 0.9500
C517 H210 0.9800
C517 H211 0.9800
C517 H212 0.9800
C521 C522 1.3900
C521 C526 1.3900
C521 C527 1.441(15)
C522 C523 1.3900
C522 H213 0.9500
C523 C524 1.3900
C523 H214 0.9500
C524 C525 1.3900
C524 H215 0.9500
C525 C526 1.3900
C525 H216 0.9500
C526 H217 0.9500
C527 H218 0.9800
C527 H219 0.9800
C527 H220 0.9800
C531 C532 1.3900
C531 C536 1.3900
C531 C537 1.491(15)
C532 C533 1.3900
C532 H221 0.9500
C533 C534 1.3900
C533 H222 0.9500
C534 C535 1.3900
C534 H223 0.9500
C535 C536 1.3900
C535 H224 0.9500
C536 H225 0.9500
C537 H226 0.9800
C537 H227 0.9800
C537 H228 0.9800
C541 C542 1.3900
C541 C546 1.3900
C541 C547 1.46(2)
C542 C543 1.3900
C542 H229 0.9500
C543 C544 1.3900
C543 H230 0.9500
C544 C545 1.3900
C544 H231 0.9500
C545 C546 1.3900
C545 H232 0.9500
C546 H233 0.9500
C547 H234 0.9800
C547 H235 0.9800
C547 H236 0.9800
C551 C552 1.3900
C551 C556 1.3900
C551 C557 1.53(2)
C552 C553 1.3900
C552 H237 0.9500
C553 C554 1.3900
C553 H238 0.9500
C554 C555 1.3900
C554 H239 0.9500
C555 C556 1.3900
C555 H240 0.9500
C556 H241 0.9500
C557 H242 0.9800
C557 H243 0.9800
C557 H244 0.9800
C561 C562 1.3900
C561 C566 1.3900
C561 C567 1.50(3)
C562 C563 1.3900
C562 H245 0.9500
C563 C564 1.3900
C563 H246 0.9500
C564 C565 1.3900
C564 H247 0.9500
C565 C566 1.3900
C565 H248 0.9500
C566 H249 0.9500
C567 H250 0.9800
C567 H251 0.9800
C567 H252 0.9800
C571 C572 1.3900
C571 C576 1.3900
C571 C577 1.45(2)
C572 C573 1.3900
C572 H253 0.9500
C573 C574 1.3900
C573 H254 0.9500
C574 C575 1.3900
C574 H255 0.9500
C575 C576 1.3900
C575 H256 0.9500
C576 H257 0.9500
C577 H258 0.9800
C577 H259 0.9800
C577 H260 0.9800
C581 C582 1.3900
C581 C586 1.3900
C581 C587 1.45(2)
C582 C583 1.3900
C582 H261 0.9500
C583 C584 1.3900
C583 H262 0.9500
C584 C585 1.3900
C584 H263 0.9500
C585 C586 1.3900
C585 H264 0.9500
C586 H265 0.9500
C587 H266 0.9800
C587 H267 0.9800
C587 H268 0.9800

loop_
_geom_torsion_atom_site_label_1
_geom_torsion_atom_site_label_2
_geom_torsion_atom_site_label_3
_geom_torsion_atom_site_label_4
_geom_torsion
Mo1 S1 C11 C12 -11.6(9)
Mo1 S1 C11 C16 164.2(7)
Mo1B S1B C11 C12 3.2(13)
Mo1B S1B C11 C16 -149.3(7)
C16 C11 C12 C13 -1.9(14)
S1 C11 C12 C13 174.0(8)
S1B C11 C12 C13 -154.1(10)
C16 C11 C12 S2 -173.8(7)
S1 C11 C12 S2 2.1(12)
C16 C11 C12 S2B 153.6(9)
S1B C11 C12 S2B 1.4(13)
Mo1 S2 C12 C13 -163.3(7)
Mo1 S2 C12 C11 8.7(9)
Mo1B S2B C12 C13 151.6(7)
Mo1B S2B C12 C11 -5.2(11)
C11 C12 C13 C14 2.6(14)
S2 C12 C13 C14 174.3(8)
S2B C12 C13 C14 -153.4(9)
C11 C12 C13 N2 -171.0(9)
S2 C12 C13 N2 0.7(12)
S2B C12 C13 N2 32.9(11)
C27 N2 C13 C12 -162.6(9)
C27 N2 C13 C14 23.9(14)
C12 C13 C14 C15 -1.2(14)
N2 C13 C14 C15 172.1(9)
C13 C14 C15 C16 -1.0(15)
C14 C15 C16 C11 1.7(14)
C14 C15 C16 N1 -169.8(9)
C12 C11 C16 C15 -0.2(14)
S1 C11 C16 C15 -176.3(7)
S1B C11 C16 C15 152.4(10)
C12 C11 C16 N1 171.8(8)
S1 C11 C16 N1 -4.2(11)
S1B C11 C16 N1 -35.6(12)
C17 N1 C16 C15 -32.0(13)
C17 N1 C16 C11 156.2(8)
C16 N1 C17 O1 -9.6(13)
C16 N1 C17 C18 164.9(7)
O1 C17 C18 C131 59.8(10)
N1 C17 C18 C131 -114.9(7)
O1 C17 C18 C111 -178.7(8)
N1 C17 C18 C111 6.7(10)
O1 C17 C18 C121 -58.4(10)
N1 C17 C18 C121 126.9(7)
C13 N2 C27 O2 3.9(14)
C13 N2 C27 C28 -172.9(8)
O2 C27 C28 C231 -58.4(10)
N2 C27 C28 C231 118.5(8)
O2 C27 C28 C211 -179.5(8)
N2 C27 C28 C211 -2.6(11)
O2 C27 C28 C221 62.1(10)
N2 C27 C28 C221 -121.0(8)
Mo1 S3 C31 C32 -12.1(10)
Mo1 S3 C31 C36 164.1(7)
Mo1B S3B C31 C32 6.4(12)
Mo1B S3B C31 C36 -149.0(7)
C36 C31 C32 C33 0.0(15)
S3 C31 C32 C33 176.2(8)
S3B C31 C32 C33 -154.2(9)
C36 C31 C32 S4 -174.6(8)
S3 C31 C32 S4 1.5(13)
C36 C31 C32 S4B 153.8(10)
S3B C31 C32 S4B -0.4(14)
Mo1 S4 C32 C33 -164.7(8)
Mo1 S4 C32 C31 9.9(9)
Mo1B S4B C32 C33 148.4(8)
Mo1B S4B C32 C31 -6.0(13)
C31 C32 C33 C34 -6.0(16)
S4 C32 C33 C34 168.6(9)
S4B C32 C33 C34 -159.7(11)
C31 C32 C33 N4 172.2(9)
S4 C32 C33 N4 -13.1(13)
S4B C32 C33 N4 18.6(14)
C47 N4 C33 C32 155.4(9)
C47 N4 C33 C34 -26.4(15)
C32 C33 C34 C35 5.8(18)
N4 C33 C34 C35 -172.4(11)
C33 C34 C35 C36 1(2)
C34 C35 C36 N3 170.7(11)
C34 C35 C36 C31 -6.5(18)
C37 N3 C36 C35 37.1(15)
C37 N3 C36 C31 -145.7(9)
C32 C31 C36 C35 6.1(16)
S3 C31 C36 C35 -170.0(9)
S3B C31 C36 C35 161.9(10)
C32 C31 C36 N3 -171.1(9)
S3 C31 C36 N3 12.7(13)
S3B C31 C36 N3 -15.3(13)
C36 N3 C37 O3 9.5(15)
C36 N3 C37 C38 -166.3(8)
O3 C37 C38 C321 59.5(10)
N3 C37 C38 C321 -124.6(8)
O3 C37 C38 C311 -177.2(8)
N3 C37 C38 C311 -1.2(10)
O3 C37 C38 C331 -59.1(10)
N3 C37 C38 C331 116.8(8)
C33 N4 C47 O4 -6.2(15)
C33 N4 C47 C48 171.5(8)
O4 C47 C48 C421 -64.4(11)
N4 C47 C48 C421 117.8(8)
O4 C47 C48 C431 55.4(11)
N4 C47 C48 C431 -122.4(8)
O4 C47 C48 C411 175.7(8)
N4 C47 C48 C411 -2.0(11)
C57 N5 C51 C52 -93(2)
C55 N5 C51 C52 136(2)
C53 N5 C51 C52 22(2)
C57 N5 C53 C54 -51(3)
C55 N5 C53 C54 76(3)
C51 N5 C53 C54 -168(2)
C57 N5 C55 C56 53(3)
C51 N5 C55 C56 -180(3)
C53 N5 C55 C56 -70(3)
C55 N5 C57 C58 74(4)
C51 N5 C57 C58 -52(4)
C53 N5 C57 C58 -163(4)
C63 N6 C61 C62 109(3)
C65 N6 C61 C62 -127(3)
C67 N6 C61 C62 -10(3)
C61 N6 C63 C64 56(3)
C65 N6 C63 C64 -69(3)
C67 N6 C63 C64 175(2)
C61 N6 C65 C66 -44(3)
C63 N6 C65 C66 80(3)
C67 N6 C65 C66 -163(3)
C61 N6 C67 C68 -74(3)
C63 N6 C67 C68 165(3)
C65 N6 C67 C68 47(3)
C17 C18 C111 C116 64.2(10)
C131 C18 C111 C116 -177.7(7)
C121 C18 C111 C116 -59.1(9)
C17 C18 C111 C112 -116.2(9)
C131 C18 C111 C112 1.9(11)
C121 C18 C111 C112 120.6(8)
C116 C111 C112 C113 -4.5(12)
C18 C111 C112 C113 175.8(8)
C111 C112 C113 C114 2.3(14)
C112 C113 C114 C115 0.8(14)
C112 C113 C114 C117 -176.9(9)
C113 C114 C115 C116 -1.5(13)
C117 C114 C115 C116 176.2(10)
C114 C115 C116 C111 -0.9(14)
C112 C111 C116 C115 3.8(13)
C18 C111 C116 C115 -176.5(8)
C113 C114 C117 C119 -54.4(15)
C115 C114 C117 C119 128.0(13)
C113 C114 C117 C118 -173.6(11)
C115 C114 C117 C118 8.9(16)
C113 C114 C117 C120 65.1(15)
C115 C114 C117 C120 -112.4(13)
C17 C18 C121 C126 17.9(10)
C131 C18 C121 C126 -97.9(9)
C111 C18 C121 C126 142.1(7)
C17 C18 C121 C122 -166.5(7)
C131 C18 C121 C122 77.7(8)
C111 C18 C121 C122 -42.3(9)
C126 C121 C122 C123 1.5(11)
C18 C121 C122 C123 -174.4(7)
C121 C122 C123 C124 1.7(12)
C122 C123 C124 C125 -3.4(12)
C122 C123 C124 C127 176.3(8)
C123 C124 C125 C126 2.2(13)
C127 C124 C125 C126 -177.6(9)
C124 C125 C126 C121 1.0(13)
C122 C121 C126 C125 -2.8(11)
C18 C121 C126 C125 172.9(7)
C125 C124 C127 C130 115.9(14)
C123 C124 C127 C130 -63.8(14)
C125 C124 C127 C129 -0.2(14)
C123 C124 C127 C129 -179.9(10)
C125 C124 C127 C128 -116.4(11)
C123 C124 C127 C128 63.9(12)
C17 C18 C131 C136 48.2(10)
C111 C18 C131 C136 -74.8(10)
C121 C18 C131 C136 168.2(7)
C17 C18 C131 C132 -130.5(8)
C111 C18 C131 C132 106.5(9)
C121 C18 C131 C132 -10.5(11)
C136 C131 C132 C133 2.1(12)
C18 C131 C132 C133 -179.2(8)
C131 C132 C133 C134 -0.8(13)
C132 C133 C134 C135 0.1(14)
C132 C133 C134 C137 179.5(8)
C133 C134 C135 C136 -0.8(14)
C137 C134 C135 C136 179.8(9)
C134 C135 C136 C131 2.3(15)
C132 C131 C136 C135 -2.8(13)
C18 C131 C136 C135 178.3(8)
C133 C134 C137 C140 -129.1(16)
C135 C134 C137 C140 50.2(17)
C133 C134 C137 C139 112.0(15)
C135 C134 C137 C139 -68.7(15)
C133 C134 C137 C138 -4.8(17)
C135 C134 C137 C138 174.5(13)
C231 C28 C211 C212 176.1(7)
C27 C28 C211 C212 -67.4(10)
C221 C28 C211 C212 52.8(10)
C231 C28 C211 C216 -2.5(11)
C27 C28 C211 C216 114.0(9)
C221 C28 C211 C216 -125.9(9)
C216 C211 C212 C213 -1.7(12)
C28 C211 C212 C213 179.6(8)
C211 C212 C213 C214 -1.1(14)
C212 C213 C214 C215 2.9(13)
C212 C213 C214 C217 178.2(9)
C213 C214 C215 C216 -1.9(14)
C217 C214 C215 C216 -177.0(10)
C214 C215 C216 C211 -0.9(16)
C212 C211 C216 C215 2.7(13)
C28 C211 C216 C215 -178.6(9)
C215 C214 C217 C220 4.0(16)
C213 C214 C217 C220 -170.7(12)
C215 C214 C217 C218 -138.3(12)
C213 C214 C217 C218 47.0(14)
C215 C214 C217 C219 114.7(11)
C213 C214 C217 C219 -60.0(12)
C231 C28 C221 C222 95.3(13)
C211 C28 C221 C222 -141.5(12)
C27 C28 C221 C222 -20.3(14)
C231 C28 C221 C226 -79.1(10)
C211 C28 C221 C226 44.1(10)
C27 C28 C221 C226 165.3(8)
C226 C221 C222 C223 -9(2)
C28 C221 C222 C223 176.7(15)
C221 C222 C223 C224 6(3)
C222 C223 C224 C225 -2(3)
C222 C223 C224 C227 176.6(15)
C223 C224 C225 C226 0.3(18)
C227 C224 C225 C226 -178.2(10)
C224 C225 C226 C221 -3.2(17)
C222 C221 C226 C225 7.0(16)
C28 C221 C226 C225 -177.9(9)
C223 C224 C227 C228 137.7(17)
C225 C224 C227 C228 -44.0(16)
C223 C224 C227 C230 -95.6(17)
C225 C224 C227 C230 82.7(13)
C223 C224 C227 C229 17.8(18)
C225 C224 C227 C229 -164.0(11)
C211 C28 C231 C232 70.4(10)
C27 C28 C231 C232 -50.4(10)
C221 C28 C231 C232 -169.3(8)
C211 C28 C231 C236 -110.1(10)
C27 C28 C231 C236 129.1(9)
C221 C28 C231 C236 10.1(12)
C236 C231 C232 C233 2.9(14)
C28 C231 C232 C233 -177.7(9)
C231 C232 C233 C234 -0.9(16)
C232 C233 C234 C235 -3.0(16)
C232 C233 C234 C237 178.4(11)
C233 C234 C235 C236 5.1(19)
C237 C234 C235 C236 -176.2(13)
C234 C235 C236 C231 -3(2)
C232 C231 C236 C235 -0.7(16)
C28 C231 C236 C235 179.8(11)
C233 C234 C237 C239 -2(2)
C235 C234 C237 C239 179.2(18)
C233 C234 C237 C240 110.4(17)
C235 C234 C237 C240 -68.2(19)
C233 C234 C237 C238 -143.5(15)
C235 C234 C237 C238 37.9(19)
C321 C38 C311 C312 -120.6(8)
C331 C38 C311 C312 2.8(11)
C37 C38 C311 C312 114.9(8)
C321 C38 C311 C316 57.1(9)
C331 C38 C311 C316 -179.6(7)
C37 C38 C311 C316 -67.5(10)
C316 C311 C312 C313 0.6(12)
C38 C311 C312 C313 178.2(8)
C311 C312 C313 C314 1.5(15)
C312 C313 C314 C315 -1.9(14)
C312 C313 C314 C317 175.4(9)
C313 C314 C315 C316 0.3(14)
C317 C314 C315 C316 -177.0(10)
C314 C315 C316 C311 1.7(14)
C312 C311 C316 C315 -2.1(12)
C38 C311 C316 C315 -179.9(8)
C315 C314 C317 C319 -13.6(17)
C313 C314 C317 C319 169.4(13)
C315 C314 C317 C320 108.8(16)
C313 C314 C317 C320 -68.2(17)
C315 C314 C317 C318 -128.9(15)
C313 C314 C317 C318 54.1(18)
C311 C38 C321 C322 42.7(9)
C331 C38 C321 C322 -80.3(8)
C37 C38 C321 C322 167.2(7)
C311 C38 C321 C326 -140.3(7)
C331 C38 C321 C326 96.6(8)
C37 C38 C321 C326 -15.8(10)
C326 C321 C322 C323 -5.1(11)
C38 C321 C322 C323 172.1(7)
C321 C322 C323 C324 3.1(12)
C322 C323 C324 C325 1.5(12)
C322 C323 C324 C327 -177.8(8)
C323 C324 C325 C326 -3.7(12)
C327 C324 C325 C326 175.5(8)
C324 C325 C326 C321 1.6(13)
C322 C321 C326 C325 2.7(11)
C38 C321 C326 C325 -174.3(7)
C325 C324 C327 C328 118.6(13)
C323 C324 C327 C328 -62.2(14)
C325 C324 C327 C330 -124.3(15)
C323 C324 C327 C330 54.9(16)
C325 C324 C327 C329 -1.5(12)
C323 C324 C327 C329 177.7(9)
C321 C38 C331 C336 11.7(10)
C311 C38 C331 C336 -110.6(8)
C37 C38 C331 C336 130.7(8)
C321 C38 C331 C332 -167.8(7)
C311 C38 C331 C332 69.9(9)
C37 C38 C331 C332 -48.8(9)
C336 C331 C332 C333 1.3(13)
C38 C331 C332 C333 -179.2(8)
C331 C332 C333 C334 -0.2(14)
C332 C333 C334 C335 0.0(14)
C332 C333 C334 C337 -179.4(9)
C333 C334 C335 C336 -0.9(12)
C337 C334 C335 C336 178.5(8)
C332 C331 C336 C335 -2.2(12)
C38 C331 C336 C335 178.3(7)
C334 C335 C336 C331 2.1(12)
C333 C334 C337 C339 67.6(15)
C335 C334 C337 C339 -111.9(14)
C333 C334 C337 C340 -60.6(15)
C335 C334 C337 C340 120.0(14)
C333 C334 C337 C338 -178.4(12)
C335 C334 C337 C338 2.2(15)
C421 C48 C411 C416 124.9(9)
C431 C48 C411 C416 1.8(11)
C47 C48 C411 C416 -113.8(9)
C421 C48 C411 C412 -55.4(9)
C431 C48 C411 C412 -178.5(7)
C47 C48 C411 C412 65.9(10)
C416 C411 C412 C413 1.4(12)
C48 C411 C412 C413 -178.3(8)
C411 C412 C413 C414 0.2(14)
C412 C413 C414 C415 -1.7(13)
C412 C413 C414 C417 176.7(9)
C413 C414 C415 C416 1.6(14)
C417 C414 C415 C416 -176.7(10)
C412 C411 C416 C415 -1.4(13)
C48 C411 C416 C415 178.2(9)
C414 C415 C416 C411 0.0(16)
C415 C414 C417 C418 131.4(12)
C413 C414 C417 C418 -46.8(15)
C415 C414 C417 C420 -3.7(17)
C413 C414 C417 C420 178.1(13)
C415 C414 C417 C419 -116.9(12)
C413 C414 C417 C419 64.9(13)
C431 C48 C421 C422 -103.6(11)
C411 C48 C421 C422 134.1(11)
C47 C48 C421 C422 10.3(13)
C431 C48 C421 C426 78.5(10)
C411 C48 C421 C426 -43.8(10)
C47 C48 C421 C426 -167.6(8)
C426 C421 C422 C423 -2.0(19)
C48 C421 C422 C423 180.0(12)
C421 C422 C423 C424 5(2)
C422 C423 C424 C425 -5(2)
C422 C423 C424 C427 178.9(13)
C423 C424 C425 C426 3.3(16)
C427 C424 C425 C426 179.3(9)
C424 C425 C426 C421 -0.8(15)
C422 C421 C426 C425 0.1(14)
C48 C421 C426 C425 178.1(9)
C423 C424 C427 C429 -18.4(17)
C425 C424 C427 C429 165.9(11)
C423 C424 C427 C430 100.1(16)
C425 C424 C427 C430 -75.6(13)
C423 C424 C427 C428 -139.5(16)
C425 C424 C427 C428 44.8(16)
C421 C48 C431 C436 -7.7(12)
C411 C48 C431 C436 112.3(10)
C47 C48 C431 C436 -125.7(10)
C421 C48 C431 C432 170.1(8)
C411 C48 C431 C432 -70.0(10)
C47 C48 C431 C432 52.1(10)
C436 C431 C432 C433 -6.1(15)
C48 C431 C432 C433 176.0(9)
C431 C432 C433 C434 3.9(18)
C432 C433 C434 C435 -0.3(18)
C432 C433 C434 C437 177.1(12)
C433 C434 C435 C436 -1.0(17)
C437 C434 C435 C436 -178.4(11)
C432 C431 C436 C435 4.9(14)
C48 C431 C436 C435 -177.3(9)
C434 C435 C436 C431 -1.5(17)
C435 C434 C437 C439 81(2)
C433 C434 C437 C439 -96(2)
C435 C434 C437 C438 -51(2)
C433 C434 C437 C438 131.9(19)
C435 C434 C437 C440 -160.6(17)
C433 C434 C437 C440 22(2)
C516 C511 C512 C513 0.0
C517 C511 C512 C513 178.7(16)
C511 C512 C513 C514 0.0
C512 C513 C514 C515 0.0
C513 C514 C515 C516 0.0
C514 C515 C516 C511 0.0
C512 C511 C516 C515 0.0
C517 C511 C516 C515 -178.5(18)
C526 C521 C522 C523 0.0
C527 C521 C522 C523 178.6(11)
C521 C522 C523 C524 0.0
C522 C523 C524 C525 0.0
C523 C524 C525 C526 0.0
C524 C525 C526 C521 0.0
C522 C521 C526 C525 0.0
C527 C521 C526 C525 -178.5(12)
C536 C531 C532 C533 0.0
C537 C531 C532 C533 -178.1(12)
C531 C532 C533 C534 0.0
C532 C533 C534 C535 0.0
C533 C534 C535 C536 0.0
C534 C535 C536 C531 0.0
C532 C531 C536 C535 0.0
C537 C531 C536 C535 178.1(11)
C546 C541 C542 C543 0.0
C547 C541 C542 C543 172.1(18)
C541 C542 C543 C544 0.0
C542 C543 C544 C545 0.0
C543 C544 C545 C546 0.0
C544 C545 C546 C541 0.0
C542 C541 C546 C545 0.0
C547 C541 C546 C545 -172.0(18)
C556 C551 C552 C553 0.0
C557 C551 C552 C553 177(2)
C551 C552 C553 C554 0.0
C552 C553 C554 C555 0.0
C553 C554 C555 C556 0.0
C554 C555 C556 C551 0.0
C552 C551 C556 C555 0.0
C557 C551 C556 C555 -177(2)
C566 C561 C562 C563 0.0
C567 C561 C562 C563 177(3)
C561 C562 C563 C564 0.0
C562 C563 C564 C565 0.0
C563 C564 C565 C566 0.0
C564 C565 C566 C561 0.0
C562 C561 C566 C565 0.0
C567 C561 C566 C565 -177(3)
C576 C571 C572 C573 0.0
C577 C571 C572 C573 -162(3)
C571 C572 C573 C574 0.0
C572 C573 C574 C575 0.0
C573 C574 C575 C576 0.0
C574 C575 C576 C571 0.0
C572 C571 C576 C575 0.0
C577 C571 C576 C575 162(3)
C586 C581 C582 C583 0.0
C587 C581 C582 C583 178(3)
C581 C582 C583 C584 0.0
C582 C583 C584 C585 0.0
C583 C584 C585 C586 0.0
C584 C585 C586 C581 0.0
C582 C581 C586 C585 0.0
C587 C581 C586 C585 -178(3)
